data_1567237
loop_
_publ_author_name
'Li, Shao-Chuan'
'Liu, Caiping'
'chen, qihui'
'Jiang, Feilong'
'Yuan, Daqiang'
'Sun, Qing-Fu'
'Hong, Maochun'

_publ_section_title
;
 Adaptive coordination assemblies based on a flexible
 tetraazacyclododecane ligand for promoting carbon dioxide fixation
;
_journal_name_full 'Chemical Science'
_journal_paper_doi 10.1039/D2SC03093D
_journal_year 2022
_chemical_formula_sum 'C74.5 H69 Br2 Cl N8 O2 S2 Zn2'
_chemical_formula_weight 1498.56
_space_group_IT_number 2
_space_group_name_Hall '-P 1'
_space_group_name_H-M_alt 'P -1'
_symmetry_cell_setting triclinic
_symmetry_Int_Tables_number 2
_symmetry_space_group_name_H-M 'P -1'
_audit_block_doi 10.5517/cc7549t
_audit_update_record
;
2003-06-23 deposited with the CCDC.	2022-07-04 downloaded from the CCDC.
;
_cell_angle_alpha 97.326(3)
_cell_angle_beta 97.564(2)
_cell_angle_gamma 96.209(3)
_cell_formula_units_Z 2
_cell_length_a 10.784(2)
_cell_length_b 11.371(2)
_cell_length_c 29.455(4)
_cell_measurement_reflns_used 0
_cell_measurement_temperature 153.2
_cell_measurement_theta_max 0.0
_cell_measurement_theta_min 0.0
_cell_volume 3522.5(10)
_computing_cell_refinement 'Bruker SAINT-1000 Diffractometer Control'
_computing_data_collection 'Bruker SMART-1000 Diffractometer Control'
_computing_data_reduction 'Bruker SAINT-1000 Diffractometer Control'
_computing_publication_material 'teXsan for Windows (MSC, 1997)'
_computing_structure_refinement 'teXsan for Windows (MSC, 1997)'
_diffrn_ambient_temperature 153.2
_diffrn_measurement_device 'Bruker SMART-1000 CCD'
_diffrn_measurement_method \w-2\q
_diffrn_orient_matrix_UB_11 0.00000
_diffrn_orient_matrix_UB_12 0.00000
_diffrn_orient_matrix_UB_13 0.00000
_diffrn_orient_matrix_UB_21 0.00000
_diffrn_orient_matrix_UB_22 0.00000
_diffrn_orient_matrix_UB_23 0.00000
_diffrn_orient_matrix_UB_31 0.00000
_diffrn_orient_matrix_UB_32 0.00000
_diffrn_orient_matrix_UB_33 0.00000
_diffrn_radiation_detector 'scintillation counter'
_diffrn_radiation_monochromator graphite
_diffrn_radiation_source 'sealed tube'
_diffrn_radiation_type 'Mo K\a'
_diffrn_radiation_wavelength 0.7107
_diffrn_reflns_av_R_equivalents 0.04372
_diffrn_reflns_av_sigmaI/netI 0.096
_diffrn_reflns_limit_h_max 13
_diffrn_reflns_limit_h_min -13
_diffrn_reflns_limit_k_max 14
_diffrn_reflns_limit_k_min -14
_diffrn_reflns_limit_l_max 39
_diffrn_reflns_limit_l_min -37
_diffrn_reflns_number 32478
_diffrn_reflns_reduction_process 'Lp corrections applied'
_diffrn_reflns_theta_max 28.31
_diffrn_reflns_theta_min 1.41
_diffrn_standards_decay_% 0.00
_diffrn_standards_interval_count 0
_diffrn_standards_number 0
_exptl_absorpt_coefficient_mu 1.967
_exptl_absorpt_correction_T_max 0.7465
_exptl_absorpt_correction_T_min 0.9317
_exptl_absorpt_correction_type integration
_exptl_crystal_colour colorless
_exptl_crystal_density_diffrn 1.413
_exptl_crystal_density_meas ?
_exptl_crystal_description plate
_exptl_crystal_F_000 1534.00
_exptl_crystal_size_max 0.17
_exptl_crystal_size_mid 0.15
_exptl_crystal_size_min 0.04
_refine_diff_density_max 0.91
_refine_diff_density_min -0.57
_refine_ls_extinction_method none
_refine_ls_goodness_of_fit_all 1.258
_refine_ls_goodness_of_fit_ref 1.600
_refine_ls_hydrogen_treatment noref
_refine_ls_matrix_type full
_refine_ls_number_constraints 0
_refine_ls_number_parameters 839
_refine_ls_number_reflns 8660
_refine_ls_number_restraints 0
_refine_ls_R_factor_all 0.041
_refine_ls_R_factor_gt 0.066
_refine_ls_shift/su_max 0.0800
_refine_ls_shift/su_mean 0.0014
_refine_ls_structure_factor_coef Fsqd
_refine_ls_weighting_details 'w = 1/[\s^2^(Fo) + 0.00002|Fo|^2^]'
_refine_ls_weighting_scheme sigma
_refine_ls_wR_factor_all 0.097
_refine_ls_wR_factor_ref 0.088
_reflns_number_gt 8660
_reflns_number_total 16280
_reflns_threshold_expression I>3.00\s(I)
_cod_data_source_file d2sc03093d2.cif
_cod_data_source_block '_s64j'
_cod_depositor_comments
;
The following automatic conversions were performed:

data item '_exptl_crystal_density_meas' value 'not measured' was
changed to '?' -- the value is perceived as not measured.

Automatic conversion script
Id: cif_fix_values 7556 2019-12-06 15:28:31Z antanas 
;
_cod_original_cell_volume 3522.3(8)
_cod_original_sg_symbol_H-M 'P -1       '
_cod_original_formula_sum 'C74.50 H69 Br2 Cl N8 O2 S2 Zn2 '
_cod_database_code 1567237

loop_
_symmetry_equiv_pos_as_xyz
'   +x,   +y,   +z'
'   -x,   -y,   -z'

loop_
_atom_site_label
_atom_site_fract_x
_atom_site_fract_y
_atom_site_fract_z
_atom_site_U_iso_or_equiv
_atom_site_occupancy
_atom_site_refinement_flags
_atom_site_adp_type
_atom_site_calc_flag
_atom_site_calc_attached_atom
Br(1) 0.48921(5) 0.42801(5) 0.18947(2) 0.0336(2) 1.000 . Uani d ?
Br(2) 0.02275(5) 0.71704(5) 0.29518(2) 0.0346(2) 1.000 . Uani d ?
Zn(1) 0.41564(5) 0.49180(5) 0.25979(2) 0.0218(2) 1.000 . Uani d ?
Zn(2) 0.15727(5) 0.59548(5) 0.25994(2) 0.0235(2) 1.000 . Uani d ?
Cl(1) 1.0941(11) 0.2381(11) -0.0260(4) 0.018(3) 0.125 S Uiso d ?
Cl(2) 1.0744(11) 0.2120(10) -0.0323(4) 0.103(5) 0.250 S Uiso d ?
Cl(3) 0.8834(8) 0.0431(7) -0.0447(3) 0.086(2) 0.250 S Uiso d ?
Cl(4) 0.973(3) 0.062(2) -0.0616(9) 0.134(8) 0.125 S Uiso d ?
Cl(5) 0.986(2) 0.133(2) -0.0662(6) 0.079(5) 0.125 S Uiso d ?
Cl(6) 0.971(2) -0.037(2) -0.0118(6) 0.085(5) 0.125 S Uiso d ?
S(1) 0.37128(10) 0.68967(10) 0.26886(4) 0.0209(3) 1.000 . Uani d ?
S(2) 0.21874(10) 0.41034(10) 0.27822(4) 0.0225(3) 1.000 . Uani d ?
O(1) 0.6313(3) 0.8064(3) 0.31903(9) 0.0241(9) 1.000 . Uani d ?
O(2) -0.0406(3) 0.4125(3) 0.24069(11) 0.0353(10) 1.000 . Uani d ?
N(1) 0.6566(3) 0.9023(3) 0.41181(12) 0.0237(11) 1.000 . Uani d ?
N(2) 0.5864(3) 0.7261(3) 0.42973(12) 0.0231(11) 1.000 . Uani d ?
N(3) 0.7260(3) 0.5898(3) 0.36330(12) 0.0218(10) 1.000 . Uani d ?
N(4) 0.5563(3) 0.5037(3) 0.31542(11) 0.0196(10) 1.000 . Uani d ?
N(5) -0.1744(3) 0.2691(3) 0.14326(12) 0.0235(11) 1.000 . Uani d ?
N(6) -0.0936(3) 0.1301(3) 0.17971(12) 0.0258(11) 1.000 . Uani d ?
N(7) 0.1067(4) 0.3885(3) 0.13373(12) 0.0275(11) 1.000 . Uani d ?
N(8) 0.1112(3) 0.5354(3) 0.19047(12) 0.0219(11) 1.000 . Uani d ?
C(1) 0.4181(4) 0.7283(4) 0.3327(1) 0.0209(12) 1.000 . Uani d ?
C(2) 0.3457(4) 0.6450(4) 0.3593(1) 0.0221(12) 1.000 . Uani d ?
C(3) 0.3829(4) 0.8548(4) 0.3444(1) 0.028(1) 1.000 . Uani d ?
C(4) 0.5661(4) 0.7296(4) 0.3449(1) 0.0196(12) 1.000 . Uani d ?
C(5) 0.6780(4) 0.7581(4) 0.2786(2) 0.029(1) 1.000 . Uani d ?
C(6) 0.6022(4) 0.7869(4) 0.3962(2) 0.0206(12) 1.000 . Uani d ?
C(7) 0.6954(5) 0.9995(4) 0.3868(2) 0.041(2) 1.000 . Uani d ?
C(8) 0.6762(4) 0.9117(4) 0.4601(2) 0.0253(13) 1.000 . Uani d ?
C(9) 0.6330(4) 0.8021(4) 0.4704(2) 0.0229(13) 1.000 . Uani d ?
C(10) 0.7362(4) 1.0232(4) 0.4906(2) 0.0270(13) 1.000 . Uani d ?
C(11) 0.6761(5) 1.1260(4) 0.4929(2) 0.035(2) 1.000 . Uani d ?
C(12) 0.7314(5) 1.2270(4) 0.5243(2) 0.040(2) 1.000 . Uani d ?
C(13) 0.8411(5) 1.2243(5) 0.5529(2) 0.046(2) 1.000 . Uani d ?
C(14) 0.8998(5) 1.1246(6) 0.5504(2) 0.050(2) 1.000 . Uani d ?
C(15) 0.8488(5) 1.0231(5) 0.5194(2) 0.037(2) 1.000 . Uani d ?
C(16) 0.6268(4) 0.7591(4) 0.5150(2) 0.0244(13) 1.000 . Uani d ?
C(17) 0.6309(4) 0.8363(4) 0.5564(2) 0.033(2) 1.000 . Uani d ?
C(18) 0.6197(5) 0.7905(5) 0.5974(2) 0.038(2) 1.000 . Uani d ?
C(19) 0.6040(5) 0.6707(5) 0.5983(2) 0.038(2) 1.000 . Uani d ?
C(20) 0.5999(5) 0.5929(4) 0.5579(2) 0.034(2) 1.000 . Uani d ?
C(21) 0.6126(4) 0.6372(4) 0.5171(2) 0.030(1) 1.000 . Uani d ?
C(22) 0.8241(4) 0.6787(4) 0.3912(2) 0.030(1) 1.000 . Uani d ?
C(23) 0.7411(4) 0.4703(4) 0.3535(2) 0.0234(13) 1.000 . Uani d ?
C(24) 0.6356(4) 0.4181(4) 0.3234(1) 0.0210(12) 1.000 . Uani d ?
C(25) 0.9694(4) 0.4373(5) 0.3652(2) 0.033(2) 1.000 . Uani d ?
C(26) 1.0671(5) 0.3901(5) 0.3880(2) 0.039(2) 1.000 . Uani d ?
C(27) 1.0467(5) 0.3221(5) 0.4221(2) 0.049(2) 1.000 . Uani d ?
C(28) 0.9271(5) 0.3003(5) 0.4339(2) 0.051(2) 1.000 . Uani d ?
C(29) 0.8276(4) 0.3506(5) 0.4117(2) 0.039(2) 1.000 . Uani d ?
C(30) 0.8484(4) 0.4191(4) 0.3772(2) 0.027(1) 1.000 . Uani d ?
C(31) 0.6096(4) 0.2911(4) 0.3015(2) 0.0246(13) 1.000 . Uani d ?
C(32) 0.7076(5) 0.2305(5) 0.2879(2) 0.039(2) 1.000 . Uani d ?
C(33) 0.6861(5) 0.1118(5) 0.2681(2) 0.045(2) 1.000 . Uani d ?
C(34) 0.5680(5) 0.0512(4) 0.2612(2) 0.041(2) 1.000 . Uani d ?
C(35) 0.4691(4) 0.1090(4) 0.2739(2) 0.033(2) 1.000 . Uani d ?
C(36) 0.4896(4) 0.2287(4) 0.2934(2) 0.028(1) 1.000 . Uani d ?
C(37) 0.6135(4) 0.6070(4) 0.3410(1) 0.0197(12) 1.000 . Uani d ?
C(38) 0.1199(4) 0.2857(4) 0.2378(1) 0.0209(12) 1.000 . Uani d ?
C(39) 0.0660(4) 0.2042(4) 0.2699(2) 0.031(1) 1.000 . Uani d ?
C(40) 0.2030(4) 0.2220(4) 0.2076(2) 0.029(1) 1.000 . Uani d ?
C(41) 0.0147(4) 0.3402(4) 0.2072(2) 0.0222(13) 1.000 . Uani d ?
C(42) -0.1568(5) 0.4511(5) 0.2330(2) 0.046(2) 1.000 . Uani d ?
C(43) -0.0846(4) 0.2441(4) 0.1772(2) 0.0233(13) 1.000 . Uani d ?
C(44) -0.2020(5) 0.3804(4) 0.1271(2) 0.034(2) 1.000 . Uani d ?
C(45) -0.2449(4) 0.1590(4) 0.1243(2) 0.0251(13) 1.000 . Uani d ?
C(46) -0.3594(4) 0.1547(4) 0.0890(2) 0.030(1) 1.000 . Uani d ?
C(47) -0.3493(5) 0.1601(5) 0.0431(2) 0.046(2) 1.000 . Uani d ?
C(48) -0.4586(7) 0.1554(5) 0.0119(2) 0.059(2) 1.000 . Uani d ?
C(49) -0.5737(6) 0.1456(6) 0.0254(2) 0.065(2) 1.000 . Uani d ?
C(50) -0.5855(5) 0.1404(5) 0.0708(2) 0.063(2) 1.000 . Uani d ?
C(51) -0.4777(5) 0.1454(5) 0.1030(2) 0.044(2) 1.000 . Uani d ?
C(52) -0.1929(4) 0.0754(4) 0.1471(2) 0.0243(13) 1.000 . Uani d ?
C(53) -0.2300(4) -0.0537(4) 0.1424(2) 0.0247(13) 1.000 . Uani d ?
C(54) -0.3145(5) -0.1171(4) 0.1049(2) 0.036(2) 1.000 . Uani d ?
C(55) -0.3525(5) -0.2386(5) 0.1022(2) 0.042(2) 1.000 . Uani d ?
C(56) -0.3043(5) -0.3001(4) 0.1361(2) 0.041(2) 1.000 . Uani d ?
C(57) -0.2168(5) -0.2419(4) 0.1723(2) 0.033(2) 1.000 . Uani d ?
C(58) -0.1824(4) -0.1192(4) 0.1757(2) 0.032(2) 1.000 . Uani d ?
C(59) 0.0761(4) 0.4199(4) 0.1766(2) 0.0235(13) 1.000 . Uani d ?
C(60) 0.0829(5) 0.2721(4) 0.1035(2) 0.037(2) 1.000 . Uani d ?
C(61) 0.1621(4) 0.4902(4) 0.1197(2) 0.028(1) 1.000 . Uani d ?
C(62) 0.2068(5) 0.4931(4) 0.0741(2) 0.032(2) 1.000 . Uani d ?
C(63) 0.1457(6) 0.5526(6) 0.0424(2) 0.058(2) 1.000 . Uani d ?
C(64) 0.1881(7) 0.5594(7) 0.0001(2) 0.079(3) 1.000 . Uani d ?
C(65) 0.2897(6) 0.5056(6) -0.0099(2) 0.064(2) 1.000 . Uani d ?
C(66) 0.3518(5) 0.4460(5) 0.0216(2) 0.049(2) 1.000 . Uani d ?
C(67) 0.3103(5) 0.4399(5) 0.0641(2) 0.042(2) 1.000 . Uani d ?
C(68) 0.1654(4) 0.5809(4) 0.1552(2) 0.026(1) 1.000 . Uani d ?
C(69) 0.2117(4) 0.7084(4) 0.1587(2) 0.0257(13) 1.000 . Uani d ?
C(70) 0.3253(5) 0.7475(4) 0.1429(2) 0.037(2) 1.000 . Uani d ?
C(71) 0.3656(5) 0.8669(5) 0.1470(2) 0.047(2) 1.000 . Uani d ?
C(72) 0.2979(5) 0.9501(5) 0.1666(2) 0.049(2) 1.000 . Uani d ?
C(73) 0.1899(5) 0.9128(5) 0.1831(2) 0.050(2) 1.000 . Uani d ?
C(74) 0.1473(5) 0.7927(5) 0.1792(2) 0.039(2) 1.000 . Uani d ?
C(76) 1.006(2) 0.059(2) -0.0265(7) 0.109(6) 0.500 S Uiso d ?
H(1) 0.3674 0.6720 0.3916 0.027 1.000 . Uiso c ?
H(2) 0.2578 0.6447 0.3505 0.027 1.000 . Uiso c ?
H(3) 0.3671 0.5664 0.3526 0.027 1.000 . Uiso c ?
H(4) 0.3801 0.8711 0.3766 0.034 1.000 . Uiso c ?
H(5) 0.4446 0.9112 0.3360 0.034 1.000 . Uiso c ?
H(6) 0.3028 0.8602 0.3276 0.034 1.000 . Uiso c ?
H(7) 0.7316 0.7001 0.2861 0.035 1.000 . Uiso c ?
H(8) 0.6092 0.7213 0.2559 0.035 1.000 . Uiso c ?
H(9) 0.7241 0.8203 0.2668 0.035 1.000 . Uiso c ?
H(10) 0.7247 1.0699 0.4083 0.049 1.000 . Uiso c ?
H(11) 0.7609 0.9784 0.3701 0.049 1.000 . Uiso c ?
H(12) 0.6253 1.0137 0.3660 0.049 1.000 . Uiso c ?
H(13) 0.6920 1.2980 0.5254 0.048 1.000 . Uiso c ?
H(14) 0.8765 1.2929 0.5745 0.056 1.000 . Uiso c ?
H(15) 0.9767 1.1238 0.5701 0.059 1.000 . Uiso c ?
H(16) 0.8910 0.9538 0.5176 0.045 1.000 . Uiso c ?
H(17) 0.6413 0.9204 0.5563 0.039 1.000 . Uiso c ?
H(18) 0.6228 0.8439 0.6251 0.046 1.000 . Uiso c ?
H(19) 0.5961 0.6402 0.6266 0.046 1.000 . Uiso c ?
H(20) 0.5887 0.5088 0.5582 0.042 1.000 . Uiso c ?
H(21) 0.6114 0.5828 0.4897 0.036 1.000 . Uiso c ?
H(22) 0.8217 0.6747 0.4231 0.037 1.000 . Uiso c ?
H(23) 0.9044 0.6626 0.3839 0.037 1.000 . Uiso c ?
H(24) 0.8098 0.7562 0.3848 0.037 1.000 . Uiso c ?
H(25) 0.9841 0.4831 0.3413 0.039 1.000 . Uiso c ?
H(26) 1.1493 0.4044 0.3802 0.047 1.000 . Uiso c ?
H(27) 1.1149 0.2896 0.4378 0.058 1.000 . Uiso c ?
H(28) 0.9124 0.2508 0.4569 0.062 1.000 . Uiso c ?
H(29) 0.7459 0.3380 0.4203 0.047 1.000 . Uiso c ?
H(30) 0.7904 0.2716 0.2924 0.047 1.000 . Uiso c ?
H(31) 0.7539 0.0722 0.2593 0.054 1.000 . Uiso c ?
H(32) 0.5533 -0.0305 0.2477 0.049 1.000 . Uiso c ?
H(33) 0.3865 0.0666 0.2692 0.040 1.000 . Uiso c ?
H(34) 0.4204 0.2679 0.3010 0.034 1.000 . Uiso c ?
H(35) 0.0890 0.2414 0.3011 0.037 1.000 . Uiso c ?
H(36) -0.0233 0.1909 0.2625 0.037 1.000 . Uiso c ?
H(37) 0.0989 0.1300 0.2660 0.037 1.000 . Uiso c ?
H(38) 0.2568 0.1794 0.2258 0.035 1.000 . Uiso c ?
H(39) 0.1521 0.1678 0.1834 0.035 1.000 . Uiso c ?
H(40) 0.2533 0.2793 0.1945 0.035 1.000 . Uiso c ?
H(41) -0.1896 0.4635 0.2614 0.055 1.000 . Uiso c ?
H(42) -0.1490 0.5240 0.2205 0.055 1.000 . Uiso c ?
H(43) -0.2126 0.3925 0.2118 0.055 1.000 . Uiso c ?
H(44) -0.2142 0.4359 0.1526 0.042 1.000 . Uiso c ?
H(45) -0.1334 0.4121 0.1133 0.042 1.000 . Uiso c ?
H(46) -0.2763 0.3655 0.1050 0.042 1.000 . Uiso c ?
H(47) -0.2687 0.1665 0.0331 0.055 1.000 . Uiso c ?
H(48) -0.4517 0.1597 -0.0199 0.072 1.000 . Uiso c ?
H(49) -0.6470 0.1413 0.0033 0.079 1.000 . Uiso c ?
H(50) -0.6665 0.1339 0.0803 0.076 1.000 . Uiso c ?
H(51) -0.4850 0.1423 0.1346 0.054 1.000 . Uiso c ?
H(52) -0.3470 -0.0760 0.0807 0.043 1.000 . Uiso c ?
H(53) -0.4122 -0.2791 0.0770 0.050 1.000 . Uiso c ?
H(54) -0.3316 -0.3830 0.1346 0.049 1.000 . Uiso c ?
H(55) -0.1806 -0.2852 0.1951 0.039 1.000 . Uiso c ?
H(56) -0.1243 -0.0796 0.2017 0.039 1.000 . Uiso c ?
H(57) 0.0690 0.2099 0.1217 0.044 1.000 . Uiso c ?
H(58) 0.0108 0.2707 0.0811 0.044 1.000 . Uiso c ?
H(59) 0.1541 0.2604 0.0884 0.044 1.000 . Uiso c ?
H(60) 0.0742 0.5898 0.0494 0.069 1.000 . Uiso c ?
H(61) 0.1449 0.6016 -0.0217 0.096 1.000 . Uiso c ?
H(62) 0.3173 0.5101 -0.0390 0.076 1.000 . Uiso c ?
H(63) 0.4230 0.4095 0.0146 0.059 1.000 . Uiso c ?
H(64) 0.3533 0.3989 0.0863 0.050 1.000 . Uiso c ?
H(65) 0.3731 0.6905 0.1293 0.044 1.000 . Uiso c ?
H(66) 0.4421 0.8925 0.1365 0.057 1.000 . Uiso c ?
H(67) 0.3260 1.0330 0.1686 0.059 1.000 . Uiso c ?
H(68) 0.1440 0.9701 0.1975 0.060 1.000 . Uiso c ?
H(69) 0.0721 0.7681 0.1909 0.047 1.000 . Uiso c ?

loop_
_atom_site_aniso_label
_atom_site_aniso_U_11
_atom_site_aniso_U_22
_atom_site_aniso_U_33
_atom_site_aniso_U_12
_atom_site_aniso_U_13
_atom_site_aniso_U_23
Br(1) 0.0307(3) 0.0419(3) 0.0273(3) 0.0051(3) 0.0090(2) -0.0041(2)
Br(2) 0.0265(3) 0.0354(3) 0.0425(3) 0.0092(2) 0.0107(2) -0.0020(3)
Zn(1) 0.0184(3) 0.0235(3) 0.0217(3) 0.0021(2) 0.0015(2) -0.0012(2)
Zn(2) 0.0193(3) 0.0239(3) 0.0260(3) 0.0038(2) 0.0032(2) -0.0017(3)
S(1) 0.0198(6) 0.0223(6) 0.0194(6) 0.0020(5) 0.0014(5) 0.0003(5)
S(2) 0.0191(6) 0.0229(7) 0.0236(6) 0.0001(5) 0.0012(5) 0.0003(5)
O(1) 0.026(2) 0.024(2) 0.021(2) -0.001(2) 0.007(1) -0.002(1)
O(2) 0.021(2) 0.036(2) 0.044(2) 0.007(2) -0.003(2) -0.010(2)
N(1) 0.030(2) 0.023(2) 0.016(2) -0.004(2) 0.004(2) -0.001(2)
N(2) 0.022(2) 0.024(2) 0.021(2) -0.001(2) 0.002(2) -0.001(2)
N(3) 0.015(2) 0.025(2) 0.023(2) 0.001(2) -0.000(2) -0.001(2)
N(4) 0.017(2) 0.023(2) 0.018(2) 0.003(2) 0.003(2) 0.000(2)
N(5) 0.025(2) 0.021(2) 0.023(2) 0.002(2) 0.000(2) 0.003(2)
N(6) 0.020(2) 0.023(2) 0.031(2) -0.001(2) -0.001(2) 0.001(2)
N(7) 0.033(2) 0.021(2) 0.027(2) -0.001(2) 0.002(2) -0.000(2)
N(8) 0.020(2) 0.018(2) 0.026(2) 0.000(2) -0.001(2) 0.004(2)
C(1) 0.021(2) 0.023(3) 0.016(2) -0.001(2) -0.000(2) -0.002(2)
C(2) 0.019(2) 0.029(3) 0.016(2) 0.003(2) 0.001(2) -0.003(2)
C(3) 0.030(3) 0.029(3) 0.023(3) 0.004(2) 0.001(2) -0.005(2)
C(4) 0.020(2) 0.018(3) 0.019(2) -0.001(2) 0.001(2) 0.000(2)
C(5) 0.023(3) 0.034(3) 0.031(3) 0.006(2) 0.011(2) 0.003(2)
C(6) 0.016(2) 0.019(3) 0.025(3) 0.000(2) 0.001(2) -0.001(2)
C(7) 0.050(4) 0.028(3) 0.036(3) -0.012(3) 0.000(3) -0.002(3)
C(8) 0.017(2) 0.033(3) 0.023(3) 0.002(2) -0.001(2) -0.005(2)
C(9) 0.018(2) 0.025(3) 0.024(3) 0.003(2) 0.001(2) -0.002(2)
C(10) 0.024(3) 0.032(3) 0.021(3) -0.005(2) 0.004(2) -0.004(2)
C(11) 0.033(3) 0.033(3) 0.038(3) 0.004(3) 0.012(2) -0.004(3)
C(12) 0.037(3) 0.033(3) 0.044(3) 0.004(3) 0.009(3) -0.015(3)
C(13) 0.036(3) 0.045(4) 0.046(4) -0.010(3) 0.009(3) -0.028(3)
C(14) 0.024(3) 0.068(4) 0.043(4) -0.005(3) -0.011(3) -0.018(3)
C(15) 0.026(3) 0.040(3) 0.040(3) -0.001(3) 0.001(2) -0.005(3)
C(16) 0.013(2) 0.035(3) 0.023(3) 0.001(2) -0.001(2) -0.001(2)
C(17) 0.028(3) 0.038(3) 0.031(3) 0.008(2) 0.001(2) 0.000(3)
C(18) 0.042(3) 0.049(4) 0.023(3) 0.008(3) 0.007(2) -0.000(3)
C(19) 0.040(3) 0.047(4) 0.030(3) 0.009(3) 0.005(2) 0.015(3)
C(20) 0.038(3) 0.032(3) 0.032(3) 0.003(3) -0.001(2) 0.008(3)
C(21) 0.031(3) 0.034(3) 0.024(3) 0.005(2) -0.000(2) 0.000(2)
C(22) 0.020(3) 0.034(3) 0.032(3) -0.002(2) -0.002(2) -0.004(2)
C(23) 0.019(2) 0.026(3) 0.025(3) 0.001(2) 0.004(2) 0.007(2)
C(24) 0.018(2) 0.022(3) 0.024(3) 0.003(2) 0.006(2) 0.004(2)
C(25) 0.025(3) 0.044(3) 0.031(3) 0.007(3) 0.002(2) 0.013(3)
C(26) 0.025(3) 0.051(4) 0.044(3) 0.009(3) 0.003(2) 0.014(3)
C(27) 0.027(3) 0.069(4) 0.051(4) 0.013(3) -0.006(3) 0.014(3)
C(28) 0.041(4) 0.065(4) 0.052(4) 0.008(3) 0.002(3) 0.033(3)
C(29) 0.023(3) 0.053(4) 0.043(3) 0.007(3) 0.004(2) 0.014(3)
C(30) 0.023(3) 0.029(3) 0.027(3) 0.004(2) -0.001(2) 0.002(2)
C(31) 0.022(3) 0.025(3) 0.026(3) 0.006(2) 0.001(2) 0.004(2)
C(32) 0.026(3) 0.032(3) 0.055(4) 0.006(3) 0.001(3) -0.005(3)
C(33) 0.041(4) 0.028(3) 0.063(4) 0.015(3) 0.001(3) -0.006(3)
C(34) 0.039(3) 0.023(3) 0.056(4) 0.005(3) -0.003(3) -0.003(3)
C(35) 0.029(3) 0.027(3) 0.041(3) 0.005(2) -0.007(2) 0.009(3)
C(36) 0.026(3) 0.027(3) 0.030(3) 0.003(2) -0.003(2) 0.006(2)
C(37) 0.017(2) 0.021(3) 0.021(2) 0.000(2) 0.005(2) 0.003(2)
C(38) 0.020(2) 0.014(2) 0.027(3) 0.002(2) 0.000(2) -0.000(2)
C(39) 0.028(3) 0.029(3) 0.032(3) -0.002(2) -0.005(2) 0.006(2)
C(40) 0.024(3) 0.024(3) 0.034(3) 0.001(2) -0.007(2) -0.001(2)
C(41) 0.025(3) 0.015(2) 0.025(3) 0.003(2) 0.003(2) -0.003(2)
C(42) 0.030(3) 0.056(4) 0.045(3) 0.002(3) 0.003(3) -0.015(3)
C(43) 0.019(2) 0.024(3) 0.027(3) 0.004(2) 0.001(2) 0.005(2)
C(44) 0.036(3) 0.033(3) 0.032(3) 0.001(3) -0.000(2) 0.007(2)
C(45) 0.024(3) 0.023(3) 0.026(3) 0.001(2) 0.001(2) -0.002(2)
C(46) 0.030(3) 0.021(3) 0.032(3) -0.001(2) -0.008(2) -0.002(2)
C(47) 0.050(4) 0.047(4) 0.034(3) -0.002(3) -0.010(3) 0.009(3)
C(48) 0.075(5) 0.049(4) 0.042(4) 0.003(4) -0.019(4) 0.000(3)
C(49) 0.062(5) 0.052(4) 0.067(5) 0.015(4) -0.034(4) -0.006(4)
C(50) 0.038(4) 0.056(4) 0.081(5) 0.007(3) -0.021(4) -0.012(4)
C(51) 0.035(3) 0.042(4) 0.051(4) 0.007(3) -0.004(3) -0.001(3)
C(52) 0.025(3) 0.020(3) 0.026(3) 0.002(2) 0.001(2) -0.001(2)
C(53) 0.019(3) 0.026(3) 0.030(3) 0.007(2) 0.004(2) 0.003(2)
C(54) 0.038(3) 0.029(3) 0.036(3) 0.006(3) -0.005(2) -0.002(3)
C(55) 0.041(3) 0.032(3) 0.048(4) 0.007(3) -0.004(3) -0.002(3)
C(56) 0.044(3) 0.021(3) 0.057(4) 0.001(3) 0.013(3) 0.001(3)
C(57) 0.038(3) 0.031(3) 0.033(3) 0.005(3) 0.007(2) 0.013(2)
C(58) 0.029(3) 0.031(3) 0.035(3) 0.003(2) 0.004(2) -0.002(2)
C(59) 0.023(3) 0.021(3) 0.023(3) 0.002(2) -0.004(2) -0.001(2)
C(60) 0.049(3) 0.024(3) 0.032(3) -0.007(3) 0.007(3) -0.005(2)
C(61) 0.031(3) 0.022(3) 0.028(3) -0.000(2) -0.001(2) 0.006(2)
C(62) 0.041(3) 0.029(3) 0.026(3) 0.002(3) 0.004(2) 0.003(2)
C(63) 0.071(5) 0.074(5) 0.042(4) 0.033(4) 0.020(3) 0.024(3)
C(64) 0.104(6) 0.109(6) 0.047(4) 0.060(5) 0.026(4) 0.043(4)
C(65) 0.087(5) 0.083(5) 0.038(4) 0.036(4) 0.033(3) 0.026(4)
C(66) 0.061(4) 0.046(4) 0.048(4) 0.019(3) 0.023(3) 0.017(3)
C(67) 0.047(4) 0.046(4) 0.035(3) 0.007(3) 0.008(3) 0.011(3)
C(68) 0.025(3) 0.024(3) 0.029(3) 0.003(2) 0.002(2) 0.008(2)
C(69) 0.029(3) 0.020(3) 0.024(3) -0.004(2) -0.004(2) 0.005(2)
C(70) 0.043(3) 0.028(3) 0.042(3) 0.005(3) 0.015(3) 0.001(3)
C(71) 0.048(4) 0.034(3) 0.060(4) -0.012(3) 0.027(3) 0.001(3)
C(72) 0.056(4) 0.021(3) 0.070(4) -0.005(3) 0.030(3) -0.000(3)
C(73) 0.050(4) 0.027(3) 0.079(4) 0.007(3) 0.038(3) 0.001(3)
C(74) 0.032(3) 0.026(3) 0.063(4) 0.006(3) 0.019(3) 0.009(3)

loop_
_atom_type_symbol
_atom_type_oxidation_number
_atom_type_number_in_cell
_atom_type_scat_dispersion_real
_atom_type_scat_dispersion_imag
_atom_type_scat_source
C 0 149 0.002 0.002
;International Tables for Crystallography
(1992, Vol. C, Table 6.1.1.2)
;
H 0 138 0.000 0.000
;International Tables for Crystallography
(1992, Vol. C, Table 6.1.1.2)
;
N 0 16 0.004 0.003
;International Tables for Crystallography
(1992, Vol. C, Table 6.1.1.2)
;
O 0 4 0.008 0.006
;International Tables for Crystallography
(1992, Vol. C, Table 6.1.1.2)
;
S 0 4 0.110 0.124
;International Tables for Crystallography
(1992, Vol. C, Table 6.1.1.2)
;
Zn 0 4 0.222 1.431
;International Tables for Crystallography
(1992, Vol. C, Tables 4.2.6.8 and 6.1.1.1)
;
Br 0 4 -0.374 2.456
;International Tables for Crystallography
(1992, Vol. C, Tables 4.2.6.8 and 6.1.1.1)
;
Cl 0 2 0.132 0.159
;International Tables for Crystallography
(1992, Vol. C, Tables 4.2.6.8 and 6.1.1.1)
;

loop_
_citation_id
_citation_doi
_citation_year
1 10.1016/j.poly.2003.11.034 2004

loop_
_geom_angle_atom_site_label_1
_geom_angle_atom_site_label_2
_geom_angle_atom_site_label_3
_geom_angle
_geom_angle_site_symmetry_1
_geom_angle_site_symmetry_2
_geom_angle_site_symmetry_3
_geom_angle_publ_flag
BR1 ZN1 S1 114.89(5) . . . ?
BR1 ZN1 S2 122.76(5) . . . ?
BR1 ZN1 N4 111.01(12) . . . ?
S1 ZN1 S2 94.84(5) . . . ?
S1 ZN1 N4 99.19(13) . . . ?
S2 ZN1 N4 110.77(13) . . . ?
BR2 ZN2 S1 113.13(5) . . . ?
BR2 ZN2 S2 129.23(5) . . . ?
BR2 ZN2 N8 117.77(13) . . . ?
S1 ZN2 S2 93.25(5) . . . ?
S1 ZN2 N8 104.65(13) . . . ?
S2 ZN2 N8 94.08(13) . . . ?
CL2 CL1 CL4 5.0(43) . . . ?
CL2 CL1 CL5 13.4(41) . . . ?
CL4 CL1 CL5 18.3(11) . . . ?
CL1 CL2 CL4 174.1(51) . . . ?
CL1 CL2 CL5 163.2(52) . . . ?
CL1 CL2 C76 142.2(50) . . . ?
CL4 CL2 CL5 22.6(13) . . . ?
CL4 CL2 C76 32.1(10) . . . ?
CL5 CL2 C76 53.9(13) . . . ?
CL4 CL3 CL5 27.8(18) . . . ?
CL4 CL3 CL6 85.3(22) . . . ?
CL4 CL3 CL6 78.6(19) . . . ?
CL4 CL3 C76 49.2(17) . . . ?
CL5 CL3 CL6 105.9(12) . . . ?
CL5 CL3 CL6 88.1(10) . . . ?
CL5 CL3 C76 60.0(14) . . . ?
CL6 CL3 CL6 30.3(11) . . . ?
CL6 CL3 C76 47.9(11) . . . ?
CL6 CL3 C76 29.7(13) 2_755 2_755 2_755 ?
CL1 CL4 CL2 0.9(8) . . . ?
CL1 CL4 CL3 111.5(22) . . . ?
CL1 CL4 CL5 41.6(26) . . . ?
CL1 CL4 CL6 103.4(16) . . . ?
CL1 CL4 CL6 73.9(11) . . . ?
CL1 CL4 C76 67.6(24) . . . ?
CL2 CL4 CL3 111.8(23) . . . ?
CL2 CL4 CL5 40.7(25) . . . ?
CL2 CL4 CL6 104.3(18) . . . ?
CL2 CL4 CL6 74.8(13) . . . ?
CL2 CL4 C76 68.5(23) . . . ?
CL3 CL4 CL5 112.4(42) . . . ?
CL3 CL4 CL6 58.7(18) . . . ?
CL3 CL4 CL6 70.9(19) . . . ?
CL3 CL4 C76 74.8(28) . . . ?
CL5 CL4 CL6 141.8(39) . . . ?
CL5 CL4 CL6 113.4(35) . . . ?
CL5 CL4 C76 107.4(42) . . . ?
CL6 CL4 CL6 29.5(11) . . . ?
CL6 CL4 C76 35.8(21) . . . ?
CL6 CL4 C76 6.3(22) 2_755 2_755 2_755 ?
CL1 CL5 CL2 3.4(10) . . . ?
CL1 CL5 CL3 117.3(13) . . . ?
CL1 CL5 CL4 120.1(35) . . . ?
CL1 CL5 C76 80.5(16) . . . ?
CL2 CL5 CL3 115.0(15) . . . ?
CL2 CL5 CL4 116.7(35) . . . ?
CL2 CL5 C76 77.3(15) . . . ?
CL3 CL5 CL4 39.9(29) . . . ?
CL3 CL5 C76 49.5(12) . . . ?
CL4 CL5 C76 41.0(27) . . . ?
CL3 CL6 CL3 149.7(11) . . . ?
CL3 CL6 CL4 36.0(11) . . . ?
CL3 CL6 CL4 142.2(15) . . . ?
CL3 CL6 CL6 99.2(27) . . . ?
CL3 CL6 C76 52.1(16) . . . ?
CL3 CL6 C76 143.5(20) . . . ?
CL3 CL6 CL4 128.5(14) 2_755 2_755 2_755 ?
CL3 CL6 CL4 30.5(9) 2_755 2_755 2_755 ?
CL3 CL6 CL6 50.5(21) 2_755 2_755 2_755 ?
CL3 CL6 C76 102.8(17) 2_755 2_755 2_755 ?
CL3 CL6 C76 34.2(13) 2_755 2_755 2_755 ?
CL4 CL6 CL4 150.5(11) . . . ?
CL4 CL6 CL6 89.0(28) . . . ?
CL4 CL6 C76 29.2(17) . . . ?
CL4 CL6 C76 156.0(24) . . . ?
CL4 CL6 CL6 61.5(25) 2_755 2_755 2_755 ?
CL4 CL6 C76 121.2(20) 2_755 2_755 2_755 ?
CL4 CL6 C76 5.6(19) 2_755 2_755 2_755 ?
CL6 CL6 C76 59.8(20) 2_755 2_755 2_755 ?
CL6 CL6 C76 67.1(21) 2_755 2_755 2_755 ?
C76 CL6 C76 126.8(21) . . . ?
ZN1 S1 ZN2 82.92(5) . . . ?
ZN1 S1 C1 99.2(2) . . . ?
ZN2 S1 C1 104.2(2) . . . ?
ZN1 S2 ZN2 82.59(5) . . . ?
ZN1 S2 C38 119.7(2) . . . ?
ZN2 S2 C38 109.1(2) . . . ?
C4 O1 C5 120.2(4) . . . ?
C41 O2 C42 125.3(4) . . . ?
C6 N1 C7 131.2(5) . . . ?
C6 N1 C8 105.5(5) . . . ?
C7 N1 C8 123.3(5) . . . ?
C6 N2 C9 106.6(5) . . . ?
C22 N3 C23 122.8(5) . . . ?
C22 N3 C37 128.5(5) . . . ?
C23 N3 C37 108.6(4) . . . ?
ZN1 N4 C24 125.7(4) . . . ?
ZN1 N4 C37 124.8(4) . . . ?
C24 N4 C37 106.4(4) . . . ?
C43 N5 C44 132.1(5) . . . ?
C43 N5 C45 105.7(5) . . . ?
C44 N5 C45 122.2(5) . . . ?
C43 N6 C52 107.2(5) . . . ?
C59 N7 C60 130.1(5) . . . ?
C59 N7 C61 107.7(5) . . . ?
C60 N7 C61 122.1(5) . . . ?
ZN2 N8 C59 119.0(4) . . . ?
ZN2 N8 C68 126.5(4) . . . ?
C59 N8 C68 107.1(5) . . . ?
S1 C1 C2 112.4(4) . . . ?
S1 C1 C3 104.9(4) . . . ?
S1 C1 C4 109.2(4) . . . ?
C2 C1 C3 108.5(4) . . . ?
C2 C1 C4 111.8(4) . . . ?
C3 C1 C4 109.9(4) . . . ?
C1 C2 H1 109.4 . . . no
C1 C2 H2 109.5 . . . no
C1 C2 H3 109.4 . . . no
H1 C2 H2 109.6 . . . no
H1 C2 H3 109.5 . . . no
H2 C2 H3 109.5 . . . no
C1 C3 H4 109.4 . . . no
C1 C3 H5 109.2 . . . no
C1 C3 H6 109.4 . . . no
H4 C3 H5 109.6 . . . no
H4 C3 H6 109.8 . . . no
H5 C3 H6 109.4 . . . no
O1 C4 C1 110.7(4) . . . ?
O1 C4 C6 105.8(4) . . . ?
O1 C4 C37 110.8(4) . . . ?
C1 C4 C6 106.4(4) . . . ?
C1 C4 C37 115.8(4) . . . ?
C6 C4 C37 106.6(4) . . . ?
O1 C5 H7 109.5 . . . no
O1 C5 H8 109.5 . . . no
O1 C5 H9 109.6 . . . no
H7 C5 H8 109.3 . . . no
H7 C5 H9 109.5 . . . no
H8 C5 H9 109.4 . . . no
N1 C6 N2 112.4(5) . . . ?
N1 C6 C4 126.0(5) . . . ?
N2 C6 C4 121.6(5) . . . ?
N1 C7 H10 109.4 . . . no
N1 C7 H11 109.5 . . . no
N1 C7 H12 109.3 . . . no
H10 C7 H11 109.6 . . . no
H10 C7 H12 109.3 . . . no
H11 C7 H12 109.7 . . . no
N1 C8 C9 106.3(5) . . . ?
N1 C8 C10 122.8(5) . . . ?
C9 C8 C10 130.9(5) . . . ?
N2 C9 C8 109.2(5) . . . ?
N2 C9 C16 119.6(5) . . . ?
C8 C9 C16 131.1(5) . . . ?
C8 C10 C11 120.6(5) . . . ?
C8 C10 C15 119.9(6) . . . ?
C11 C10 C15 119.3(5) . . . ?
C10 C11 C12 119.1(6) . . . ?
C11 C12 C13 120.6(6) . . . ?
C11 C12 H13 119.4 . . . no
C13 C12 H13 120.0 . . . no
C12 C13 C14 120.2(6) . . . ?
C12 C13 H14 119.7 . . . no
C14 C13 H14 120.1 . . . no
C13 C14 C15 120.8(6) . . . ?
C13 C14 H15 119.8 . . . no
C15 C14 H15 119.4 . . . no
C10 C15 C14 119.9(6) . . . ?
C10 C15 H16 119.8 . . . no
C14 C15 H16 120.3 . . . no
C9 C16 C17 122.7(6) . . . ?
C9 C16 C21 119.9(5) . . . ?
C17 C16 C21 117.4(6) . . . ?
C16 C17 C18 120.2(6) . . . ?
C16 C17 H17 119.6 . . . no
C18 C17 H17 120.1 . . . no
C17 C18 C19 121.2(6) . . . ?
C17 C18 H18 119.2 . . . no
C19 C18 H18 119.6 . . . no
C18 C19 C20 119.5(6) . . . ?
C18 C19 H19 120.5 . . . no
C20 C19 H19 120.0 . . . no
C19 C20 C21 119.9(6) . . . ?
C19 C20 H20 120.2 . . . no
C21 C20 H20 119.9 . . . no
C16 C21 C20 121.7(5) . . . ?
C16 C21 H21 119.2 . . . no
C20 C21 H21 119.1 . . . no
N3 C22 H22 109.5 . . . no
N3 C22 H23 109.4 . . . no
N3 C22 H24 109.4 . . . no
H22 C22 H23 109.5 . . . no
H22 C22 H24 109.6 . . . no
H23 C22 H24 109.5 . . . no
N3 C23 C24 105.9(5) . . . ?
N3 C23 C30 121.9(5) . . . ?
C24 C23 C30 131.9(5) . . . ?
N4 C24 C23 109.2(5) . . . ?
N4 C24 C31 124.4(5) . . . ?
C23 C24 C31 126.3(5) . . . ?
C26 C25 C30 120.5(6) . . . ?
C26 C25 H25 119.8 . . . no
C30 C25 H25 119.7 . . . no
C25 C26 C27 120.4(6) . . . ?
C25 C26 H26 120.0 . . . no
C27 C26 H26 119.7 . . . no
C26 C27 C28 120.4(6) . . . ?
C26 C27 H27 120.0 . . . no
C28 C27 H27 119.6 . . . no
C27 C28 C29 119.7(6) . . . ?
C27 C28 H28 120.3 . . . no
C29 C28 H28 120.0 . . . no
C28 C29 C30 119.8(6) . . . ?
C28 C29 H29 120.1 . . . no
C30 C29 H29 120.1 . . . no
C23 C30 C25 121.8(5) . . . ?
C23 C30 C29 119.0(5) . . . ?
C25 C30 C29 119.2(6) . . . ?
C24 C31 C32 120.3(5) . . . ?
C24 C31 C36 122.3(5) . . . ?
C32 C31 C36 117.4(5) . . . ?
C31 C32 C33 121.3(6) . . . ?
C31 C32 H30 119.2 . . . no
C33 C32 H30 119.5 . . . no
C32 C33 C34 120.4(6) . . . ?
C32 C33 H31 120.0 . . . no
C34 C33 H31 119.6 . . . no
C33 C34 C35 119.5(6) . . . ?
C33 C34 H32 120.4 . . . no
C35 C34 H32 120.1 . . . no
C34 C35 C36 120.4(6) . . . ?
C34 C35 H33 119.7 . . . no
C36 C35 H33 119.9 . . . no
C31 C36 C35 120.8(6) . . . ?
C31 C36 H34 119.7 . . . no
C35 C36 H34 119.5 . . . no
N3 C37 N4 109.9(5) . . . ?
N3 C37 C4 122.2(5) . . . ?
N4 C37 C4 127.9(5) . . . ?
S2 C38 C39 103.8(4) . . . ?
S2 C38 C40 109.2(4) . . . ?
S2 C38 C41 108.3(4) . . . ?
C39 C38 C40 111.3(5) . . . ?
C39 C38 C41 113.1(4) . . . ?
C40 C38 C41 110.8(4) . . . ?
C38 C39 H35 109.4 . . . no
C38 C39 H36 109.3 . . . no
C38 C39 H37 109.4 . . . no
H35 C39 H36 109.7 . . . no
H35 C39 H37 109.7 . . . no
H36 C39 H37 109.4 . . . no
C38 C40 H38 109.7 . . . no
C38 C40 H39 109.8 . . . no
C38 C40 H40 109.6 . . . no
H38 C40 H39 109.5 . . . no
H38 C40 H40 109.1 . . . no
H39 C40 H40 109.1 . . . no
O2 C41 C38 103.5(4) . . . ?
O2 C41 C43 111.4(4) . . . ?
O2 C41 C59 109.2(4) . . . ?
C38 C41 C43 113.0(4) . . . ?
C38 C41 C59 109.6(4) . . . ?
C43 C41 C59 109.9(4) . . . ?
O2 C42 H41 109.5 . . . no
O2 C42 H42 109.6 . . . no
O2 C42 H43 109.5 . . . no
H41 C42 H42 109.4 . . . no
H41 C42 H43 109.3 . . . no
H42 C42 H43 109.5 . . . no
N5 C43 N6 111.3(5) . . . ?
N5 C43 C41 123.4(5) . . . ?
N6 C43 C41 125.3(5) . . . ?
N5 C44 H44 109.4 . . . no
N5 C44 H45 109.4 . . . no
N5 C44 H46 109.4 . . . no
H44 C44 H45 109.5 . . . no
H44 C44 H46 109.6 . . . no
H45 C44 H46 109.6 . . . no
N5 C45 C46 119.8(5) . . . ?
N5 C45 C52 106.3(5) . . . ?
C46 C45 C52 133.6(5) . . . ?
C45 C46 C47 121.2(6) . . . ?
C45 C46 C51 119.1(6) . . . ?
C47 C46 C51 119.7(6) . . . ?
C46 C47 C48 118.7(7) . . . ?
C46 C47 H47 120.5 . . . no
C48 C47 H47 120.7 . . . no
C47 C48 C49 121.5(7) . . . ?
C47 C48 H48 118.8 . . . no
C49 C48 H48 119.6 . . . no
C48 C49 C50 120.5(7) . . . ?
C48 C49 H49 119.8 . . . no
C50 C49 H49 119.7 . . . no
C49 C50 C51 119.3(8) . . . ?
C49 C50 H50 120.4 . . . no
C51 C50 H50 120.3 . . . no
C46 C51 C50 120.2(7) . . . ?
C46 C51 H51 119.9 . . . no
C50 C51 H51 119.9 . . . no
N6 C52 C45 109.5(5) . . . ?
N6 C52 C53 120.4(5) . . . ?
C45 C52 C53 130.1(5) . . . ?
C52 C53 C54 122.7(5) . . . ?
C52 C53 C58 120.6(5) . . . ?
C54 C53 C58 116.7(6) . . . ?
C53 C54 C55 121.6(6) . . . ?
C53 C54 H52 119.3 . . . no
C55 C54 H52 119.1 . . . no
C54 C55 C56 120.0(6) . . . ?
C54 C55 H53 120.1 . . . no
C56 C55 H53 119.9 . . . no
C55 C56 C57 120.1(6) . . . ?
C55 C56 H54 120.0 . . . no
C57 C56 H54 120.0 . . . no
C56 C57 C58 119.7(6) . . . ?
C56 C57 H55 120.1 . . . no
C58 C57 H55 120.2 . . . no
C53 C58 C57 121.8(5) . . . ?
C53 C58 H56 119.3 . . . no
C57 C58 H56 118.9 . . . no
N7 C59 N8 110.0(5) . . . ?
N7 C59 C41 128.2(5) . . . ?
N8 C59 C41 121.7(5) . . . ?
N7 C60 H57 109.3 . . . no
N7 C60 H58 109.6 . . . no
N7 C60 H59 109.4 . . . no
H57 C60 H58 109.6 . . . no
H57 C60 H59 109.3 . . . no
H58 C60 H59 109.7 . . . no
N7 C61 C62 124.0(5) . . . ?
N7 C61 C68 106.5(5) . . . ?
C62 C61 C68 129.5(6) . . . ?
C61 C62 C63 119.2(6) . . . ?
C61 C62 C67 121.2(6) . . . ?
C63 C62 C67 119.6(6) . . . ?
C62 C63 C64 120.2(7) . . . ?
C62 C63 H60 119.7 . . . no
C64 C63 H60 120.1 . . . no
C63 C64 C65 119.9(7) . . . ?
C63 C64 H61 119.3 . . . no
C65 C64 H61 120.7 . . . no
C64 C65 C66 120.5(7) . . . ?
C64 C65 H62 119.3 . . . no
C66 C65 H62 120.2 . . . no
C65 C66 C67 119.7(7) . . . ?
C65 C66 H63 120.1 . . . no
C67 C66 H63 120.2 . . . no
C62 C67 C66 120.1(6) . . . ?
C62 C67 H64 119.6 . . . no
C66 C67 H64 120.3 . . . no
N8 C68 C61 108.7(5) . . . ?
N8 C68 C69 121.3(5) . . . ?
C61 C68 C69 130.0(6) . . . ?
C68 C69 C70 121.5(6) . . . ?
C68 C69 C74 120.2(6) . . . ?
C70 C69 C74 118.3(5) . . . ?
C69 C70 C71 119.8(6) . . . ?
C69 C70 H65 119.9 . . . no
C71 C70 H65 120.3 . . . no
C70 C71 C72 121.0(6) . . . ?
C70 C71 H66 119.4 . . . no
C72 C71 H66 119.6 . . . no
C71 C72 C73 119.4(6) . . . ?
C71 C72 H67 120.2 . . . no
C73 C72 H67 120.4 . . . no
C72 C73 C74 120.5(6) . . . ?
C72 C73 H68 119.7 . . . no
C74 C73 H68 119.7 . . . no
C69 C74 C73 120.9(6) . . . ?
C69 C74 H69 119.5 . . . no
C73 C74 H69 119.6 . . . no
CL2 C76 CL3 108.7(16) . . . ?
CL2 C76 CL4 79.4(26) . . . ?
CL2 C76 CL5 48.8(11) . . . ?
CL2 C76 CL6 165.5(26) . . . ?
CL2 C76 CL6 112.4(23) . . . ?
CL3 C76 CL4 56.0(22) . . . ?
CL3 C76 CL5 70.5(16) . . . ?
CL3 C76 CL6 80.0(18) . . . ?
CL3 C76 CL6 116.1(23) . . . ?
CL4 C76 CL5 31.5(21) . . . ?
CL4 C76 CL6 114.9(35) . . . ?
CL4 C76 CL6 168.0(40) . . . ?
CL5 C76 CL6 145.0(28) . . . ?
CL5 C76 CL6 159.4(28) . . . ?
CL6 C76 CL6 53.2(21) . . . ?

loop_
_geom_bond_atom_site_label_1
_geom_bond_atom_site_label_2
_geom_bond_distance
_geom_bond_site_symmetry_1
_geom_bond_site_symmetry_2
_geom_bond_publ_flag
BR1 ZN1 2.3705(9) . . ?
BR2 ZN2 2.3571(9) . . ?
ZN1 S1 2.340(2) . . ?
ZN1 S2 2.381(2) . . ?
ZN1 N4 2.061(4) . . ?
ZN2 S1 2.403(2) . . ?
ZN2 S2 2.379(2) . . ?
ZN2 N8 2.050(4) . . ?
CL1 CL2 0.36(2) . . ?
CL1 CL4 2.31(4) . . ?
CL1 CL5 1.78(3) . . ?
CL2 CL4 1.95(4) . . ?
CL2 CL5 1.43(2) . . ?
CL2 C76 1.85(3) . . ?
CL3 CL4 1.16(3) . . ?
CL3 CL5 1.67(3) . . ?
CL3 CL6 1.68(2) . . ?
CL3 CL6 2.15(2) . . ?
CL3 C76 1.35(3) . . ?
CL4 CL5 0.84(3) . . ?
CL4 CL6 1.96(5) . . ?
CL4 CL6 2.23(4) . . ?
CL4 C76 1.06(3) . . ?
CL5 C76 1.53(3) . . ?
CL6 CL6 1.10(3) . . ?
CL6 C76 1.27(3) . . ?
CL6 C76 1.19(3) . . ?
S1 C1 1.863(5) . . ?
S2 C38 1.864(5) . . ?
O1 C4 1.421(6) . . ?
O1 C5 1.422(6) . . ?
O2 C41 1.434(6) . . ?
O2 C42 1.373(7) . . ?
N1 C6 1.373(7) . . ?
N1 C7 1.458(7) . . ?
N1 C8 1.398(6) . . ?
N2 C6 1.294(7) . . ?
N2 C9 1.385(6) . . ?
N3 C22 1.465(6) . . ?
N3 C23 1.384(7) . . ?
N3 C37 1.347(6) . . ?
N4 C24 1.385(6) . . ?
N4 C37 1.350(6) . . ?
N5 C43 1.378(6) . . ?
N5 C44 1.454(7) . . ?
N5 C45 1.401(7) . . ?
N6 C43 1.302(7) . . ?
N6 C52 1.375(6) . . ?
N7 C59 1.362(7) . . ?
N7 C60 1.476(7) . . ?
N7 C61 1.379(7) . . ?
N8 C59 1.323(7) . . ?
N8 C68 1.387(7) . . ?
C1 C2 1.521(7) . . ?
C1 C3 1.536(8) . . ?
C1 C4 1.587(7) . . ?
C2 H1 0.95 . . no
C2 H2 0.95 . . no
C2 H3 0.95 . . no
C3 H4 0.95 . . no
C3 H5 0.95 . . no
C3 H6 0.95 . . no
C4 C6 1.550(7) . . ?
C4 C37 1.532(7) . . ?
C5 H7 0.95 . . no
C5 H8 0.95 . . no
C5 H9 0.95 . . no
C7 H10 0.95 . . no
C7 H11 0.95 . . no
C7 H12 0.95 . . no
C8 C9 1.368(8) . . ?
C8 C10 1.487(7) . . ?
C9 C16 1.467(8) . . ?
C10 C11 1.395(8) . . ?
C10 C15 1.386(8) . . ?
C11 C12 1.401(8) . . ?
C12 C13 1.364(8) . . ?
C12 H13 0.95 . . no
C13 C14 1.356(9) . . ?
C13 H14 0.95 . . no
C14 C15 1.390(8) . . ?
C14 H15 0.95 . . no
C15 H16 0.95 . . no
C16 C17 1.400(7) . . ?
C16 C21 1.388(8) . . ?
C17 C18 1.390(8) . . ?
C17 H17 0.95 . . no
C18 C19 1.359(9) . . ?
C18 H18 0.95 . . no
C19 C20 1.382(8) . . ?
C19 H19 0.95 . . no
C20 C21 1.378(8) . . ?
C20 H20 0.95 . . no
C21 H21 0.95 . . no
C22 H22 0.95 . . no
C22 H23 0.95 . . no
C22 H24 0.95 . . no
C23 C24 1.373(7) . . ?
C23 C30 1.483(7) . . ?
C24 C31 1.486(7) . . ?
C25 C26 1.369(8) . . ?
C25 C30 1.397(8) . . ?
C25 H25 0.95 . . no
C26 C27 1.369(9) . . ?
C26 H26 0.95 . . no
C27 C28 1.384(9) . . ?
C27 H27 0.95 . . no
C28 C29 1.397(8) . . ?
C28 H28 0.95 . . no
C29 C30 1.384(8) . . ?
C29 H29 0.95 . . no
C31 C32 1.397(8) . . ?
C31 C36 1.383(7) . . ?
C32 C33 1.383(8) . . ?
C32 H30 0.95 . . no
C33 C34 1.358(8) . . ?
C33 H31 0.95 . . no
C34 C35 1.379(8) . . ?
C34 H32 0.95 . . no
C35 C36 1.390(8) . . ?
C35 H33 0.95 . . no
C36 H34 0.95 . . no
C38 C39 1.532(8) . . ?
C38 C40 1.517(8) . . ?
C38 C41 1.584(7) . . ?
C39 H35 0.95 . . no
C39 H36 0.95 . . no
C39 H37 0.95 . . no
C40 H38 0.95 . . no
C40 H39 0.95 . . no
C40 H40 0.95 . . no
C41 C43 1.540(7) . . ?
C41 C59 1.519(8) . . ?
C42 H41 0.95 . . no
C42 H42 0.95 . . no
C42 H43 0.95 . . no
C44 H44 0.95 . . no
C44 H45 0.95 . . no
C44 H46 0.95 . . no
C45 C46 1.499(7) . . ?
C45 C52 1.359(7) . . ?
C46 C47 1.378(8) . . ?
C46 C51 1.388(8) . . ?
C47 C48 1.389(9) . . ?
C47 H47 0.95 . . no
C48 C49 1.350(11) . . ?
C48 H48 0.95 . . no
C49 C50 1.367(11) . . ?
C49 H49 0.95 . . no
C50 C51 1.390(9) . . ?
C50 H50 0.95 . . no
C51 H51 0.95 . . no
C52 C53 1.463(8) . . ?
C53 C54 1.399(7) . . ?
C53 C58 1.387(8) . . ?
C54 C55 1.387(9) . . ?
C54 H52 0.95 . . no
C55 C56 1.369(9) . . ?
C55 H53 0.95 . . no
C56 C57 1.373(8) . . ?
C56 H54 0.95 . . no
C57 C58 1.392(8) . . ?
C57 H55 0.95 . . no
C58 H56 0.95 . . no
C60 H57 0.95 . . no
C60 H58 0.95 . . no
C60 H59 0.95 . . no
C61 C62 1.488(8) . . ?
C61 C68 1.364(7) . . ?
C62 C63 1.365(8) . . ?
C62 C67 1.373(9) . . ?
C63 C64 1.392(9) . . ?
C63 H60 0.95 . . no
C64 C65 1.358(10) . . ?
C64 H61 0.95 . . no
C65 C66 1.365(9) . . ?
C65 H62 0.95 . . no
C66 C67 1.390(9) . . ?
C66 H63 0.95 . . no
C67 H64 0.95 . . no
C68 C69 1.467(8) . . ?
C69 C70 1.414(8) . . ?
C69 C74 1.368(8) . . ?
C70 C71 1.365(8) . . ?
C70 H65 0.95 . . no
C71 C72 1.372(9) . . ?
C71 H66 0.95 . . no
C72 C73 1.366(9) . . ?
C72 H67 0.95 . . no
C73 C74 1.378(9) . . ?
C73 H68 0.95 . . no
C74 H69 0.95 . . no

loop_
_geom_contact_atom_site_label_1
_geom_contact_atom_site_label_2
_geom_contact_distance
_geom_contact_site_symmetry_1
_geom_contact_site_symmetry_2
_geom_contact_publ_flag
O1 C34 3.525(7) . 1_565 no
O2 H25 2.9377 . 1_455 no
O2 H30 2.9885 . 1_455 no
N4 H19 3.0286 . 2_666 no
C5 H32 3.0582 . 1_565 no
C5 C57 3.467(8) . 1_665 no
C11 C17 3.529(8) . 2_676 no
C12 H1 2.9725 . 2_676 no
C12 H28 2.9766 . 1_565 no
C18 C36 3.592(9) . 2_666 no
C19 H26 2.8972 . 2_766 no
C19 H34 3.0111 . 2_666 no
C19 C36 3.558(9) . 2_666 no
C20 H21 2.9354 . 2_666 no
C20 H26 3.0508 . 2_766 no
C20 C21 3.590(8) . 2_666 no
C21 H27 3.0417 . 2_766 no
C22 H15 2.9350 . 2_776 no
C23 H41 2.9011 . 1_655 no
C24 H41 2.8445 . 1_655 no
C26 H35 2.9361 . 1_655 no
C32 H41 2.9962 . 1_655 no
C32 C42 3.452(10) . 1_655 no
C35 C72 3.598(9) . 1_545 no
C36 H19 2.9342 . 2_666 no
C36 H18 2.9937 . 2_666 no
C40 H68 2.8355 . 1_545 no
C40 H67 2.8435 . 1_545 no
C40 C72 3.481(9) . 1_545 no
C40 C73 3.482(9) . 1_545 no
C42 H30 2.9117 . 1_455 no
C48 C48 3.51(2) . 2_455 no
C48 C49 3.528(10) . 2_455 no
C54 H66 2.9059 . 1_445 no
C55 H66 3.0104 . 1_445 no
C57 H9 2.9507 . 1_445 no
C72 H38 3.0538 . 1_565 no
C73 H39 2.9710 . 1_565 no
H1 H13 2.5998 . 2_676 no
H3 H19 2.5614 . 2_666 no
H9 H55 2.6733 . 1_665 no
H9 H32 2.6902 . 1_565 no
H14 H23 2.4830 . 2_776 no
H15 H24 2.6422 . 2_776 no
H19 H34 2.2911 . 2_666 no
H20 H21 2.4643 . 2_666 no
H30 H41 2.4693 . 1_655 no
H30 H36 2.5130 . 1_655 no
H31 H36 2.6095 . 1_655 no
H37 H68 2.6701 . 1_545 no
H38 H67 2.4592 . 1_545 no
H38 H68 2.5382 . 1_545 no
H39 H68 2.3328 . 1_545 no
H39 H67 2.5927 . 1_545 no
H42 H55 2.4266 . 1_565 no
H44 H54 2.6057 . 1_565 no
H45 H61 2.6685 . 2_565 no
H46 H62 2.5662 . 2_565 no
H48 H52 2.6313 . 2_455 no
H48 H53 2.6827 . 2_455 no
H49 H52 2.4817 . 2_455 no
H50 H59 2.5498 . 1_455 no
H51 H67 2.6469 . 1_445 no

loop_
_geom_torsion_atom_site_label_1
_geom_torsion_atom_site_label_2
_geom_torsion_atom_site_label_3
_geom_torsion_atom_site_label_4
_geom_torsion_site_symmetry_1
_geom_torsion_site_symmetry_2
_geom_torsion_site_symmetry_3
_geom_torsion_site_symmetry_4
_geom_torsion
_geom_torsion_publ_flag
BR1 ZN1 S1 ZN2 . . . . 110.59(4) no
BR1 ZN1 S1 C1 . . . . -146.1(2) no
BR1 ZN1 S2 ZN2 . . . . -104.57(5) no
BR1 ZN1 S2 C38 . . . . 3.3(2) no
BR1 ZN1 N4 C24 . . . . -46.7(4) no
BR1 ZN1 N4 C37 . . . . 110.3(4) no
BR2 ZN2 S1 ZN1 . . . . 154.51(4) no
BR2 ZN2 S1 C1 . . . . 56.8(2) no
BR2 ZN2 S2 ZN1 . . . . -142.36(5) no
BR2 ZN2 S2 C38 . . . . 98.7(2) no
BR2 ZN2 N8 C59 . . . . -112.3(4) no
BR2 ZN2 N8 C68 . . . . 101.9(4) no
ZN1 S1 ZN2 S2 . . . . 19.03(5) no
ZN1 S1 ZN2 N8 . . . . -76.05(13) no
ZN1 S1 C1 C2 . . . . -57.6(4) no
ZN1 S1 C1 C3 . . . . -175.3(3) no
ZN1 S1 C1 C4 . . . . 67.0(4) no
ZN1 S2 ZN2 S1 . . . . -18.71(5) no
ZN1 S2 ZN2 N8 . . . . 86.25(13) no
ZN1 S2 C38 C39 . . . . 140.9(3) no
ZN1 S2 C38 C40 . . . . 22.1(5) no
ZN1 S2 C38 C41 . . . . -98.7(4) no
ZN1 N4 C24 C23 . . . . 159.9(4) no
ZN1 N4 C24 C31 . . . . -18.8(7) no
ZN1 N4 C37 N3 . . . . -158.9(3) no
ZN1 N4 C37 C4 . . . . 19.5(8) no
ZN2 S1 ZN1 S2 . . . . -19.05(5) no
ZN2 S1 ZN1 N4 . . . . -131.02(13) no
ZN2 S1 C1 C2 . . . . 27.3(4) no
ZN2 S1 C1 C3 . . . . -90.3(4) no
ZN2 S1 C1 C4 . . . . 151.9(3) no
ZN2 S2 ZN1 S1 . . . . 19.27(5) no
ZN2 S2 ZN1 N4 . . . . 121.01(13) no
ZN2 S2 C38 C39 . . . . -126.8(3) no
ZN2 S2 C38 C40 . . . . 114.4(4) no
ZN2 S2 C38 C41 . . . . -6.3(4) no
ZN2 N8 C59 N7 . . . . -151.3(4) no
ZN2 N8 C59 C41 . . . . 27.2(7) no
ZN2 N8 C68 C61 . . . . 149.1(4) no
ZN2 N8 C68 C69 . . . . -32.7(7) no
CL1 CL2 CL4 CL3 . . . . 74(48) no
CL1 CL2 CL4 CL5 . . . . 174(47) no
CL1 CL2 CL4 CL6 . . . . 13(48) no
CL1 CL2 CL4 CL6 . . . . 12(47) no
CL1 CL2 CL4 C76 . . . . 12(48) no
CL1 CL2 CL5 CL3 . . . . -133(17) no
CL1 CL2 CL5 CL4 . . . . -178(17) no
CL1 CL2 CL5 C76 . . . . -166(18) no
CL1 CL2 C76 CL3 . . . . 133.5(76) no
CL1 CL2 C76 CL4 . . . . -178.1(79) no
CL1 CL2 C76 CL5 . . . . 173.5(82) no
CL1 CL2 C76 CL6 . . . . 8(13) no
CL1 CL2 C76 CL6 . . . . 3.6(84) no
CL1 CL4 CL2 CL5 . . . . -174(47) no
CL1 CL4 CL2 C76 . . . . -12(48) no
CL1 CL4 CL3 CL5 . . . . 45.0(32) no
CL1 CL4 CL3 CL6 . . . . -93.0(19) no
CL1 CL4 CL3 CL6 . . . . -63.1(17) no
CL1 CL4 CL3 C76 . . . . -57.9(21) no
CL1 CL4 CL5 CL2 . . . . 0.2(11) no
CL1 CL4 CL5 CL3 . . . . -97.7(38) no
CL1 CL4 CL5 C76 . . . . -17.3(57) no
CL1 CL4 CL6 CL3 . . . . 107.2(21) no
CL1 CL4 CL6 CL3 . . . . -34.2(23) no
CL1 CL4 CL6 CL4 . . . . -0.1(27) no
CL1 CL4 CL6 CL6 . . . . -0.1(27) no
CL1 CL4 CL6 C76 . . . . -1.4(26) no
CL1 CL4 CL6 C76 . . . . 1.6(64) no
CL1 CL4 CL6 CL3 . . . . 120.2(21) no
CL1 CL4 CL6 CL3 . . . . -113.8(22) no
CL1 CL4 CL6 CL4 . . . . 179.9(27) no
CL1 CL4 CL6 CL6 . . . . 179.9(27) no
CL1 CL4 CL6 C76 . . . . -7(16) no
CL1 CL4 CL6 C76 . . . . 179.2(21) no
CL1 CL4 C76 CL2 . . . . 0.2(8) no
CL1 CL4 C76 CL3 . . . . 121.5(16) no
CL1 CL4 C76 CL5 . . . . 12.4(41) no
CL1 CL4 C76 CL6 . . . . 178.5(27) no
CL1 CL4 C76 CL6 . . . . 173(17) no
CL1 CL5 CL2 CL4 . . . . 178(17) no
CL1 CL5 CL2 C76 . . . . 166(18) no
CL1 CL5 CL3 CL4 . . . . -105.2(47) no
CL1 CL5 CL3 CL6 . . . . -61.3(17) no
CL1 CL5 CL3 CL6 . . . . -36.4(14) no
CL1 CL5 CL3 C76 . . . . -46.8(17) no
CL1 CL5 CL4 CL2 . . . . -0.2(11) no
CL1 CL5 CL4 CL3 . . . . 97.7(38) no
CL1 CL5 CL4 CL6 . . . . 30.4(80) no
CL1 CL5 CL4 CL6 . . . . 19.7(47) no
CL1 CL5 CL4 C76 . . . . 17.3(57) no
CL1 CL5 C76 CL2 . . . . -0.8(10) no
CL1 CL5 C76 CL3 . . . . 138.9(14) no
CL1 CL5 C76 CL4 . . . . -164.8(50) no
CL1 CL5 C76 CL6 . . . . 172.9(37) no
CL1 CL5 C76 CL6 . . . . 26.6(67) no
CL2 CL1 CL4 CL3 . . . . -106(47) no
CL2 CL1 CL4 CL5 . . . . -6(47) no
CL2 CL1 CL4 CL6 . . . . -167(48) no
CL2 CL1 CL4 CL6 . . . . -168(48) no
CL2 CL1 CL4 C76 . . . . -168(48) no
CL2 CL1 CL5 CL3 . . . . 48(17) no
CL2 CL1 CL5 CL4 . . . . 2(17) no
CL2 CL1 CL5 C76 . . . . 14(17) no
CL2 CL4 CL1 CL5 . . . . 6(47) no
CL2 CL4 CL3 CL5 . . . . 44.1(30) no
CL2 CL4 CL3 CL6 . . . . -94.0(22) no
CL2 CL4 CL3 CL6 . . . . -64.1(20) no
CL2 CL4 CL3 C76 . . . . -58.9(21) no
CL2 CL4 CL5 CL3 . . . . -97.8(39) no
CL2 CL4 CL5 C76 . . . . -17.5(56) no
CL2 CL4 CL6 CL3 . . . . 107.0(22) no
CL2 CL4 CL6 CL3 . . . . -34.4(24) no
CL2 CL4 CL6 CL4 . . . . -0.3(28) no
CL2 CL4 CL6 CL6 . . . . -0.3(28) no
CL2 CL4 CL6 C76 . . . . -1.6(26) no
CL2 CL4 CL6 C76 . . . . 1.4(65) no
CL2 CL4 CL6 CL3 . . . . 120.0(22) no
CL2 CL4 CL6 CL3 . . . . -114.0(22) no
CL2 CL4 CL6 CL4 . . . . 179.7(28) no
CL2 CL4 CL6 CL6 . . . . 179.7(28) no
CL2 CL4 CL6 C76 . . . . -7(16) no
CL2 CL4 CL6 C76 . . . . 179.0(21) no
CL2 CL4 C76 CL3 . . . . 121.3(17) no
CL2 CL4 C76 CL5 . . . . 12.2(40) no
CL2 CL4 C76 CL6 . . . . 178.3(27) no
CL2 CL4 C76 CL6 . . . . 172(17) no
CL2 CL5 CL1 CL4 . . . . -2(17) no
CL2 CL5 CL3 CL4 . . . . -102.4(47) no
CL2 CL5 CL3 CL6 . . . . -58.6(19) no
CL2 CL5 CL3 CL6 . . . . -33.7(17) no
CL2 CL5 CL3 C76 . . . . -44.0(19) no
CL2 CL5 CL4 CL3 . . . . 97.8(39) no
CL2 CL5 CL4 CL6 . . . . 30.6(79) no
CL2 CL5 CL4 CL6 . . . . 19.8(47) no
CL2 CL5 CL4 C76 . . . . 17.5(56) no
CL2 CL5 C76 CL3 . . . . 139.8(16) no
CL2 CL5 C76 CL4 . . . . -164.0(52) no
CL2 CL5 C76 CL6 . . . . 173.7(38) no
CL2 CL5 C76 CL6 . . . . 27.4(67) no
CL2 C76 CL3 CL4 . . . . 62.5(26) no
CL2 C76 CL3 CL5 . . . . 30.9(13) no
CL2 C76 CL3 CL6 . . . . -168.1(26) no
CL2 C76 CL3 CL6 . . . . -127.9(32) no
CL2 C76 CL4 CL3 . . . . -121.3(17) no
CL2 C76 CL4 CL5 . . . . -12.2(40) no
CL2 C76 CL4 CL6 . . . . -178.3(27) no
CL2 C76 CL4 CL6 . . . . -172(17) no
CL2 C76 CL5 CL3 . . . . -139.8(16) no
CL2 C76 CL5 CL4 . . . . 164.0(52) no
CL2 C76 CL6 CL3 . . . . 128.5(86) no
CL2 C76 CL6 CL3 . . . . -32.4(87) no
CL2 C76 CL6 CL4 . . . . 173(11) no
CL2 C76 CL6 CL4 . . . . -5.9(96) no
CL2 C76 CL6 CL6 . . . . -5.1(89) no
CL2 C76 CL6 C76 . . . . -5.1(89) no
CL2 C76 CL6 CL3 . . . . 126.0(29) no
CL2 C76 CL6 CL3 . . . . -107.6(34) no
CL2 C76 CL6 CL4 . . . . 172(18) no
CL2 C76 CL6 CL4 . . . . -179.5(47) no
CL2 C76 CL6 CL6 . . . . 178.6(24) no
CL2 C76 CL6 C76 . . . . 178.6(24) no
CL3 CL4 CL1 CL5 . . . . -99.9(49) no
CL3 CL4 CL2 CL5 . . . . -99.5(49) no
CL3 CL4 CL2 C76 . . . . 62.6(27) no
CL3 CL4 CL5 C76 . . . . 80.3(42) no
CL3 CL4 CL6 CL4 . . . . -107.3(28) no
CL3 CL4 CL6 CL6 . . . . -107.3(28) no
CL3 CL4 CL6 C76 . . . . -108.6(37) no
CL3 CL4 CL6 C76 . . . . -105.6(58) no
CL3 CL4 CL6 CL4 . . . . 59.7(27) no
CL3 CL4 CL6 CL6 . . . . 59.7(27) no
CL3 CL4 CL6 C76 . . . . -127(17) no
CL3 CL4 CL6 C76 . . . . 58.9(28) no
CL3 CL4 C76 CL5 . . . . -109.1(46) no
CL3 CL4 C76 CL6 . . . . 57.0(29) no
CL3 CL4 C76 CL6 . . . . 51(17) no
CL3 CL5 CL1 CL4 . . . . 45.6(35) no
CL3 CL5 CL2 CL4 . . . . 44.5(34) no
CL3 CL5 CL2 C76 . . . . 32.8(14) no
CL3 CL5 CL4 CL6 . . . . -67.3(54) no
CL3 CL5 CL4 CL6 . . . . -78.0(35) no
CL3 CL5 CL4 C76 . . . . -80.3(42) no
CL3 CL5 C76 CL4 . . . . 56.2(43) no
CL3 CL5 C76 CL6 . . . . 34.0(33) no
CL3 CL5 C76 CL6 . . . . -112.3(68) no
CL3 CL6 CL3 CL4 . . . . 100.4(33) no
CL3 CL6 CL3 CL5 . . . . 126.7(28) no
CL3 CL6 CL3 CL6 . . . . 0.0000 no
CL3 CL6 CL3 C76 . . . . 108.4(34) no
CL3 CL6 CL4 CL5 . . . . 87.0(66) no
CL3 CL6 CL4 CL6 . . . . 107.3(28) no
CL3 CL6 CL4 C76 . . . . 108.6(37) no
CL3 CL6 CL4 CL5 . . . . 127.3(39) no
CL3 CL6 CL4 CL6 . . . . -66.2(26) no
CL3 CL6 CL4 C76 . . . . 107(17) no
CL3 CL6 CL6 CL3 . . . . 180.0000 no
CL3 CL6 CL6 CL4 . . . . -34.7(13) no
CL3 CL6 CL6 CL4 . . . . 145.3(13) no
CL3 CL6 CL6 C76 . . . . -35.4(18) no
CL3 CL6 CL6 C76 . . . . 144.6(18) no
CL3 CL6 C76 CL4 . . . . -44.9(27) no
CL3 CL6 C76 CL5 . . . . -32.3(31) no
CL3 CL6 C76 CL6 . . . . 133.6(26) no
CL3 CL6 C76 CL4 . . . . -81(17) no
CL3 CL6 C76 CL5 . . . . 129.6(54) no
CL3 CL6 C76 CL6 . . . . -73.8(35) no
CL3 CL6 CL3 CL4 . . . . -75.3(31) no
CL3 CL6 CL3 CL5 . . . . -56.4(29) no
CL3 CL6 CL3 CL6 . . . . 0.00000(10) no
CL3 CL6 CL3 C76 . . . . -39.4(23) no
CL3 CL6 CL4 CL5 . . . . 106.8(45) no
CL3 CL6 CL4 CL6 . . . . -59.7(27) no
CL3 CL6 CL4 C76 . . . . 127(17) no
CL3 CL6 CL4 CL5 . . . . 54.4(71) no
CL3 CL6 CL4 CL6 . . . . 34.1(16) no
CL3 CL6 CL4 C76 . . . . 32.8(36) no
CL3 CL6 CL6 CL3 . . . . -180.0000 no
CL3 CL6 CL6 CL4 . . . . 34.7(13) no
CL3 CL6 CL6 CL4 . . . . -145.3(13) no
CL3 CL6 CL6 C76 . . . . 35.4(18) no
CL3 CL6 CL6 C76 . . . . -144.6(18) no
CL3 CL6 C76 CL4 . . . . -46(16) no
CL3 CL6 C76 CL5 . . . . 104.0(69) no
CL3 CL6 C76 CL6 . . . . -52.6(29) no
CL3 CL6 C76 CL4 . . . . -154.3(29) no
CL3 CL6 C76 CL5 . . . . -166.9(31) no
CL3 CL6 C76 CL6 . . . . 27.3(16) no
CL3 C76 CL2 CL4 . . . . -48.4(21) no
CL3 C76 CL2 CL5 . . . . -40.0(18) no
CL3 C76 CL4 CL5 . . . . 109.1(46) no
CL3 C76 CL4 CL6 . . . . -57.0(29) no
CL3 C76 CL4 CL6 . . . . -51(17) no
CL3 C76 CL5 CL4 . . . . -56.2(43) no
CL3 C76 CL6 CL4 . . . . 44.9(27) no
CL3 C76 CL6 CL4 . . . . -134.3(18) no
CL3 C76 CL6 CL6 . . . . -133.6(26) no
CL3 C76 CL6 C76 . . . . -133.6(26) no
CL3 C76 CL6 CL4 . . . . 46(16) no
CL3 C76 CL6 CL4 . . . . 54.4(65) no
CL3 C76 CL6 CL6 . . . . 52.6(29) no
CL3 C76 CL6 C76 . . . . 52.6(29) no
CL4 CL1 CL2 CL5 . . . . 171(63) no
CL4 CL1 CL2 C76 . . . . 10(41) no
CL4 CL1 CL5 C76 . . . . 11.4(38) no
CL4 CL2 CL1 CL5 . . . . -171(63) no
CL4 CL2 CL5 C76 . . . . 11.7(38) no
CL4 CL2 C76 CL5 . . . . -8.4(27) no
CL4 CL2 C76 CL6 . . . . -173.9(98) no
CL4 CL2 C76 CL6 . . . . -178.3(37) no
CL4 CL3 CL5 C76 . . . . -58.4(41) no
CL4 CL3 CL6 CL6 . . . . 75.3(31) no
CL4 CL3 CL6 C76 . . . . 35.9(23) no
CL4 CL3 CL6 C76 . . . . 138.9(42) no
CL4 CL3 CL6 CL6 . . . . -100.4(33) no
CL4 CL3 CL6 C76 . . . . 8.0(33) no
CL4 CL3 CL6 C76 . . . . -131.3(26) no
CL4 CL3 C76 CL5 . . . . 31.6(25) no
CL4 CL3 C76 CL6 . . . . -129.4(34) no
CL4 CL3 C76 CL6 . . . . -169.7(43) no
CL4 CL5 CL2 C76 . . . . -11.7(38) no
CL4 CL5 CL3 CL6 . . . . 43.8(45) no
CL4 CL5 CL3 CL6 . . . . 68.7(44) no
CL4 CL5 CL3 C76 . . . . 58.4(41) no
CL4 CL5 C76 CL6 . . . . -22.3(55) no
CL4 CL5 C76 CL6 . . . . -168.5(86) no
CL4 CL6 CL3 CL5 . . . . -18.9(19) no
CL4 CL6 CL3 CL6 . . . . -75.3(31) no
CL4 CL6 CL3 C76 . . . . -35.9(23) no
CL4 CL6 CL3 CL5 . . . . 173.3(20) no
CL4 CL6 CL3 CL6 . . . . 46.6(24) no
CL4 CL6 CL3 C76 . . . . 155.0(35) no
CL4 CL6 CL4 CL5 . . . . -166.5(48) no
CL4 CL6 CL4 CL6 . . . . 0.0000 no
CL4 CL6 CL4 C76 . . . . 173(18) no
CL4 CL6 CL6 CL4 . . . . 180.0000 no
CL4 CL6 CL6 C76 . . . . -0.7(19) no
CL4 CL6 CL6 C76 . . . . 179.3(19) no
CL4 CL6 C76 CL5 . . . . 12.6(31) no
CL4 CL6 C76 CL6 . . . . 178.5(39) no
CL4 CL6 C76 CL5 . . . . -158.4(54) no
CL4 CL6 C76 CL6 . . . . -1.8(47) no
CL4 CL6 CL3 CL5 . . . . -26.3(18) no
CL4 CL6 CL3 CL6 . . . . 100.4(33) no
CL4 CL6 CL3 C76 . . . . -8.0(33) no
CL4 CL6 CL3 CL5 . . . . -111.0(22) no
CL4 CL6 CL3 CL6 . . . . -54.6(23) no
CL4 CL6 CL3 C76 . . . . -93.9(25) no
CL4 CL6 CL4 CL5 . . . . 20.3(72) no
CL4 CL6 CL4 CL6 . . . . 0.0000 no
CL4 CL6 CL4 C76 . . . . -1.3(34) no
CL4 CL6 CL6 CL4 . . . . -180.0000 no
CL4 CL6 CL6 C76 . . . . 0.7(19) no
CL4 CL6 CL6 C76 . . . . -179.3(19) no
CL4 CL6 C76 CL5 . . . . 150(21) no
CL4 CL6 C76 CL6 . . . . -7(17) no
CL4 CL6 C76 CL5 . . . . 166.6(29) no
CL4 CL6 C76 CL6 . . . . 0.8(19) no
CL4 C76 CL2 CL5 . . . . 8.4(27) no
CL4 C76 CL3 CL5 . . . . -31.6(25) no
CL4 C76 CL3 CL6 . . . . 129.4(34) no
CL4 C76 CL3 CL6 . . . . 169.7(43) no
CL4 C76 CL6 CL6 . . . . -178.5(39) no
CL4 C76 CL6 C76 . . . . -178.5(39) no
CL4 C76 CL6 CL6 . . . . 7(17) no
CL4 C76 CL6 C76 . . . . 7(17) no
CL5 CL1 CL2 C76 . . . . -161(23) no
CL5 CL1 CL4 CL6 . . . . -161.2(51) no
CL5 CL1 CL4 CL6 . . . . -161.2(46) no
CL5 CL1 CL4 C76 . . . . -162.1(59) no
CL5 CL2 CL4 CL6 . . . . -161.0(51) no
CL5 CL2 CL4 CL6 . . . . -161.2(46) no
CL5 CL2 CL4 C76 . . . . -162.1(58) no
CL5 CL2 C76 CL6 . . . . -165.5(86) no
CL5 CL2 C76 CL6 . . . . -169.9(24) no
CL5 CL3 CL4 CL6 . . . . 138.0(42) no
CL5 CL3 CL4 CL6 . . . . 108.2(41) no
CL5 CL3 CL4 C76 . . . . 103.0(46) no
CL5 CL3 CL6 CL6 . . . . 56.4(29) no
CL5 CL3 CL6 C76 . . . . 17.0(20) no
CL5 CL3 CL6 C76 . . . . 120.0(38) no
CL5 CL3 CL6 CL6 . . . . -126.7(28) no
CL5 CL3 CL6 C76 . . . . -18.3(26) no
CL5 CL3 CL6 C76 . . . . -157.6(19) no
CL5 CL3 C76 CL6 . . . . -161.0(22) no
CL5 CL3 C76 CL6 . . . . 158.7(30) no
CL5 CL4 CL2 C76 . . . . 162.1(58) no
CL5 CL4 CL3 CL6 . . . . -138.0(42) no
CL5 CL4 CL3 CL6 . . . . -108.2(41) no
CL5 CL4 CL3 C76 . . . . -103.0(46) no
CL5 CL4 CL6 CL6 . . . . -20.3(72) no
CL5 CL4 CL6 C76 . . . . -21.6(53) no
CL5 CL4 CL6 C76 . . . . -19(11) no
CL5 CL4 CL6 CL6 . . . . 166.5(48) no
CL5 CL4 CL6 C76 . . . . -21(15) no
CL5 CL4 CL6 C76 . . . . 165.7(37) no
CL5 CL4 C76 CL6 . . . . 166.2(34) no
CL5 CL4 C76 CL6 . . . . 160(14) no
CL5 C76 CL3 CL6 . . . . 161.0(22) no
CL5 C76 CL3 CL6 . . . . -158.7(30) no
CL5 C76 CL4 CL6 . . . . -166.2(34) no
CL5 C76 CL4 CL6 . . . . -160(14) no
CL5 C76 CL6 CL6 . . . . -165.9(39) no
CL5 C76 CL6 C76 . . . . -165.9(39) no
CL5 C76 CL6 CL6 . . . . 156.6(64) no
CL5 C76 CL6 C76 . . . . 156.6(64) no
CL6 CL3 CL4 C76 . . . . -35.1(22) no
CL6 CL3 CL5 C76 . . . . -14.5(17) no
CL6 CL3 CL6 CL3 . . . . 0.0000 no
CL6 CL3 CL6 C76 . . . . 108.4(34) no
CL6 CL3 CL6 C76 . . . . -30.9(19) no
CL6 CL3 CL4 C76 . . . . 5.2(22) no
CL6 CL3 CL5 C76 . . . . -10.4(14) no
CL6 CL3 CL6 CL3 . . . . 0.00000(10) no
CL6 CL3 CL6 C76 . . . . -63.6(32) no
CL6 CL3 CL6 C76 . . . . 39.4(23) no
CL6 CL4 CL2 C76 . . . . 1.0(16) no
CL6 CL4 CL3 C76 . . . . 35.1(22) no
CL6 CL4 CL5 C76 . . . . 13.1(32) no
CL6 CL4 CL6 CL4 . . . . 0.00000(10) no
CL6 CL4 CL6 C76 . . . . 173(18) no
CL6 CL4 CL6 C76 . . . . -0.8(19) no
CL6 CL4 CL2 C76 . . . . -0.9(19) no
CL6 CL4 CL3 C76 . . . . -5.2(22) no
CL6 CL4 CL5 C76 . . . . -2.3(17) no
CL6 CL4 CL6 CL4 . . . . 0.0000 no
CL6 CL4 CL6 C76 . . . . -1.7(43) no
CL6 CL4 CL6 C76 . . . . 1.3(34) no
CL6 CL6 CL3 C76 . . . . -108.4(34) no
CL6 CL6 CL3 C76 . . . . -39.4(23) no
CL6 CL6 CL4 C76 . . . . -173(18) no
CL6 CL6 CL4 C76 . . . . -1.3(34) no
CL6 C76 CL6 C76 . . . . 0.0000 no
CL6 C76 CL6 C76 . . . . 0.0000 no
S1 ZN1 S2 C38 . . . . 127.1(2) no
S1 ZN1 N4 C24 . . . . -168.0(4) no
S1 ZN1 N4 C37 . . . . -11.0(4) no
S1 ZN2 S2 C38 . . . . -137.6(2) no
S1 ZN2 N8 C59 . . . . 121.1(4) no
S1 ZN2 N8 C68 . . . . -24.8(5) no
S1 C1 C4 O1 . . . . 54.1(5) no
S1 C1 C4 C6 . . . . 168.6(4) no
S1 C1 C4 C37 . . . . -73.1(5) no
S2 ZN1 S1 C1 . . . . 84.3(2) no
S2 ZN1 N4 C24 . . . . 93.2(4) no
S2 ZN1 N4 C37 . . . . -109.7(4) no
S2 ZN2 S1 C1 . . . . -78.7(2) no
S2 ZN2 N8 C59 . . . . 26.6(4) no
S2 ZN2 N8 C68 . . . . -119.2(4) no
S2 C38 C41 O2 . . . . -51.1(5) no
S2 C38 C41 C43 . . . . -171.8(4) no
S2 C38 C41 C59 . . . . 65.3(5) no
O1 C4 C1 C2 . . . . 179.1(4) no
O1 C4 C1 C3 . . . . -60.5(5) no
O1 C4 C6 N1 . . . . 15.9(7) no
O1 C4 C6 N2 . . . . -161.8(5) no
O1 C4 C37 N3 . . . . 74.2(6) no
O1 C4 C37 N4 . . . . -104.0(6) no
O2 C41 C38 C39 . . . . 63.3(5) no
O2 C41 C38 C40 . . . . -170.8(4) no
O2 C41 C43 N5 . . . . 73.4(7) no
O2 C41 C43 N6 . . . . -108.2(6) no
O2 C41 C59 N7 . . . . -159.5(5) no
O2 C41 C59 N8 . . . . 22.4(7) no
N1 C6 N2 C9 . . . . -0.5(6) no
N1 C6 C4 C1 . . . . -101.8(6) no
N1 C6 C4 C37 . . . . 134.0(5) no
N1 C8 C9 N2 . . . . -0.5(6) no
N1 C8 C9 C16 . . . . -178.8(5) no
N1 C8 C10 C11 . . . . 66.4(8) no
N1 C8 C10 C15 . . . . -117.9(6) no
N2 C6 N1 C7 . . . . 177.4(6) no
N2 C6 N1 C8 . . . . 0.2(6) no
N2 C6 C4 C1 . . . . 80.5(6) no
N2 C6 C4 C37 . . . . -43.7(7) no
N2 C9 C8 C10 . . . . -179.0(6) no
N2 C9 C16 C17 . . . . -157.9(5) no
N2 C9 C16 C21 . . . . 20.1(8) no
N3 C23 C24 N4 . . . . -0.9(6) no
N3 C23 C24 C31 . . . . 177.8(5) no
N3 C23 C30 C25 . . . . -77.0(8) no
N3 C23 C30 C29 . . . . 103.7(7) no
N3 C37 N4 C24 . . . . 1.8(6) no
N3 C37 C4 C1 . . . . -158.7(5) no
N3 C37 C4 C6 . . . . -40.6(7) no
N4 ZN1 S1 C1 . . . . -27.7(2) no
N4 ZN1 S2 C38 . . . . -131.2(2) no
N4 C24 C23 C30 . . . . 173.0(6) no
N4 C24 C31 C32 . . . . 142.0(6) no
N4 C24 C31 C36 . . . . -37.4(8) no
N4 C37 N3 C22 . . . . 173.9(5) no
N4 C37 N3 C23 . . . . -2.4(6) no
N4 C37 C4 C1 . . . . 23.1(8) no
N4 C37 C4 C6 . . . . 141.3(5) no
N5 C43 N6 C52 . . . . -0.8(7) no
N5 C43 C41 C38 . . . . -170.5(5) no
N5 C43 C41 C59 . . . . -47.8(7) no
N5 C45 C46 C47 . . . . 81.1(7) no
N5 C45 C46 C51 . . . . -98.8(7) no
N5 C45 C52 N6 . . . . 0.5(7) no
N5 C45 C52 C53 . . . . 178.3(6) no
N6 C43 N5 C44 . . . . -179.4(6) no
N6 C43 N5 C45 . . . . 1.1(6) no
N6 C43 C41 C38 . . . . 7.9(8) no
N6 C43 C41 C59 . . . . 130.6(6) no
N6 C52 C45 C46 . . . . -173.7(6) no
N6 C52 C53 C54 . . . . -168.3(5) no
N6 C52 C53 C58 . . . . 12.1(9) no
N7 C59 N8 C68 . . . . 0.5(6) no
N7 C59 C41 C38 . . . . 87.8(6) no
N7 C59 C41 C43 . . . . -37.0(7) no
N7 C61 C62 C63 . . . . 112.1(8) no
N7 C61 C62 C67 . . . . -69.8(8) no
N7 C61 C68 N8 . . . . -0.6(6) no
N7 C61 C68 C69 . . . . -178.7(6) no
N8 ZN2 S1 C1 . . . . -173.8(2) no
N8 ZN2 S2 C38 . . . . -32.7(2) no
N8 C59 N7 C60 . . . . -177.5(5) no
N8 C59 N7 C61 . . . . -0.9(6) no
N8 C59 C41 C38 . . . . -90.4(6) no
N8 C59 C41 C43 . . . . 144.8(5) no
N8 C68 C61 C62 . . . . 179.3(6) no
N8 C68 C69 C70 . . . . 140.0(6) no
N8 C68 C69 C74 . . . . -37.6(8) no
C1 C4 O1 C5 . . . . -99.9(5) no
C2 C1 C4 C6 . . . . -66.4(5) no
C2 C1 C4 C37 . . . . 51.9(6) no
C3 C1 C4 C6 . . . . 54.1(6) no
C3 C1 C4 C37 . . . . 172.3(4) no
C4 C6 N1 C7 . . . . -0.5(9) no
C4 C6 N1 C8 . . . . -177.6(5) no
C4 C6 N2 C9 . . . . 177.5(5) no
C4 C37 N3 C22 . . . . -4.6(9) no
C4 C37 N3 C23 . . . . 179.1(5) no
C4 C37 N4 C24 . . . . -179.8(5) no
C5 O1 C4 C6 . . . . 145.2(4) no
C5 O1 C4 C37 . . . . 30.0(6) no
C6 N1 C8 C9 . . . . 0.2(6) no
C6 N1 C8 C10 . . . . 178.8(5) no
C6 N2 C9 C8 . . . . 0.6(6) no
C6 N2 C9 C16 . . . . 179.2(5) no
C7 N1 C8 C9 . . . . -177.3(5) no
C7 N1 C8 C10 . . . . 1.4(8) no
C8 C9 C16 C17 . . . . 20.2(9) no
C8 C9 C16 C21 . . . . -161.8(6) no
C8 C10 C11 C12 . . . . 175.9(6) no
C8 C10 C15 C14 . . . . -175.1(6) no
C9 C8 C10 C11 . . . . -115.3(7) no
C9 C8 C10 C15 . . . . 60.4(9) no
C9 C16 C17 C18 . . . . 177.5(5) no
C9 C16 C21 C20 . . . . -176.6(5) no
C10 C8 C9 C16 . . . . 2.7(11) no
C10 C11 C12 C13 . . . . -1.4(10) no
C10 C15 C14 C13 . . . . -0.3(11) no
C11 C10 C15 C14 . . . . 0.7(9) no
C11 C12 C13 C14 . . . . 1.8(11) no
C12 C11 C10 C15 . . . . 0.2(9) no
C12 C13 C14 C15 . . . . -0.9(11) no
C16 C17 C18 C19 . . . . -0.4(10) no
C16 C21 C20 C19 . . . . -1.4(10) no
C17 C16 C21 C20 . . . . 1.5(9) no
C17 C18 C19 C20 . . . . 0.5(10) no
C18 C17 C16 C21 . . . . -0.6(9) no
C18 C19 C20 C21 . . . . 0.4(10) no
C22 N3 C23 C24 . . . . -174.6(5) no
C22 N3 C23 C30 . . . . 10.8(8) no
C23 C24 N4 C37 . . . . -0.5(6) no
C23 C24 C31 C32 . . . . -36.4(9) no
C23 C24 C31 C36 . . . . 144.2(6) no
C23 C30 C25 C26 . . . . 179.2(6) no
C23 C30 C29 C28 . . . . 179.1(6) no
C24 C23 N3 C37 . . . . 2.0(6) no
C24 C23 C30 C25 . . . . 110.0(8) no
C24 C23 C30 C29 . . . . -69.4(9) no
C24 C31 C32 C33 . . . . 179.0(6) no
C24 C31 C36 C35 . . . . -178.4(5) no
C25 C26 C27 C28 . . . . -0.1(11) no
C25 C30 C29 C28 . . . . -0.3(10) no
C26 C25 C30 C29 . . . . -1.4(9) no
C26 C27 C28 C29 . . . . -1.6(11) no
C27 C26 C25 C30 . . . . 1.6(10) no
C27 C28 C29 C30 . . . . 1.8(11) no
C30 C23 N3 C37 . . . . -172.6(5) no
C30 C23 C24 C31 . . . . -8.4(10) no
C31 C24 N4 C37 . . . . -179.2(5) no
C31 C32 C33 C34 . . . . 0.4(11) no
C31 C36 C35 C34 . . . . -1.6(9) no
C32 C31 C36 C35 . . . . 2.2(9) no
C32 C33 C34 C35 . . . . 0.2(11) no
C33 C32 C31 C36 . . . . -1.6(10) no
C33 C34 C35 C36 . . . . 0.4(10) no
C38 C41 O2 C42 . . . . -160.7(5) no
C39 C38 C41 C43 . . . . -57.3(6) no
C39 C38 C41 C59 . . . . 179.7(4) no
C40 C38 C41 C43 . . . . 68.5(6) no
C40 C38 C41 C59 . . . . -54.4(6) no
C41 C43 N5 C44 . . . . -0.8(9) no
C41 C43 N5 C45 . . . . 179.7(5) no
C41 C43 N6 C52 . . . . -179.4(5) no
C41 C59 N7 C60 . . . . 4.2(10) no
C41 C59 N7 C61 . . . . -179.2(5) no
C41 C59 N8 C68 . . . . 179.0(5) no
C42 O2 C41 C43 . . . . -38.9(8) no
C42 O2 C41 C59 . . . . 82.6(7) no
C43 N5 C45 C46 . . . . 174.2(5) no
C43 N5 C45 C52 . . . . -0.9(6) no
C43 N6 C52 C45 . . . . 0.2(7) no
C43 N6 C52 C53 . . . . -177.9(5) no
C44 N5 C45 C46 . . . . -5.3(8) no
C44 N5 C45 C52 . . . . 179.5(5) no
C45 C46 C47 C48 . . . . 179.8(6) no
C45 C46 C51 C50 . . . . -179.5(6) no
C45 C52 C53 C54 . . . . 14.0(10) no
C45 C52 C53 C58 . . . . -165.5(6) no
C46 C45 C52 C53 . . . . 4.1(12) no
C46 C47 C48 C49 . . . . -0.1(12) no
C46 C51 C50 C49 . . . . -0.4(11) no
C47 C46 C45 C52 . . . . -105.3(9) no
C47 C46 C51 C50 . . . . 0.6(10) no
C47 C48 C49 C50 . . . . 0.3(13) no
C48 C47 C46 C51 . . . . -0.3(10) no
C48 C49 C50 C51 . . . . -0.0(13) no
C51 C46 C45 C52 . . . . 74.8(9) no
C52 C53 C54 C55 . . . . -177.1(6) no
C52 C53 C58 C57 . . . . 179.4(6) no
C53 C54 C55 C56 . . . . -2.0(11) no
C53 C58 C57 C56 . . . . -2.7(10) no
C54 C53 C58 C57 . . . . -0.1(9) no
C54 C55 C56 C57 . . . . -1.0(11) no
C55 C54 C53 C58 . . . . 2.5(9) no
C55 C56 C57 C58 . . . . 3.3(10) no
C59 N7 C61 C62 . . . . -178.9(5) no
C59 N7 C61 C68 . . . . 0.9(6) no
C59 N8 C68 C61 . . . . 0.1(6) no
C59 N8 C68 C69 . . . . 178.3(5) no
C60 N7 C61 C62 . . . . -2.0(9) no
C60 N7 C61 C68 . . . . 177.9(5) no
C61 C62 C63 C64 . . . . 178.2(7) no
C61 C62 C67 C66 . . . . -178.6(6) no
C61 C68 C69 C70 . . . . -42.2(9) no
C61 C68 C69 C74 . . . . 140.2(7) no
C62 C61 C68 C69 . . . . 1.2(11) no
C62 C63 C64 C65 . . . . 0.7(14) no
C62 C67 C66 C65 . . . . 0.3(11) no
C63 C62 C61 C68 . . . . -67.8(9) no
C63 C62 C67 C66 . . . . -0.5(11) no
C63 C64 C65 C66 . . . . -0.9(15) no
C64 C63 C62 C67 . . . . -0.0(12) no
C64 C65 C66 C67 . . . . 0.3(13) no
C67 C62 C61 C68 . . . . 110.4(8) no
C68 C69 C70 C71 . . . . -179.7(6) no
C68 C69 C74 C73 . . . . 179.6(6) no
C69 C70 C71 C72 . . . . 0.3(11) no
C69 C74 C73 C72 . . . . -0.1(12) no
C70 C69 C74 C73 . . . . 1.9(10) no
C70 C71 C72 C73 . . . . 1.5(12) no
C71 C70 C69 C74 . . . . -2.0(9) no
C71 C72 C73 C74 . . . . -1.6(12) no
C76 CL6 CL6 C76 . . . . 180.0000 no
C76 CL6 C76 CL6 . . . . 0.0000 no
C76 CL6 CL6 C76 . . . . 180.0000 no
C76 CL6 C76 CL6 . . . . 0.0000 no
